data_4117236
loop_
_publ_author_name
'Ross S. Forgan'
'Ronald A. Smaldone'
'Jeremiah J. Gassensmith'
'Hiroyasu Furukawa'
'David B. Cordes'
'Qiaowei Li'
'Christopher E. Wilmer'
'Youssry Y. Botros'
'Randall Q. Snurr'
'Alexandra M. Z. Slawin'
'J. Fraser Stoddart'

_publ_section_title
;
 Nanoporous Carbohydrate Metal-Organic Frameworks
;
_journal_name_full 'Journal of the American Chemical Society'
_journal_page_first 406
_journal_page_last 417
_journal_paper_doi 10.1021/ja208224f
_journal_volume 134
_journal_year 2012
_chemical_absolute_configuration syn
_chemical_formula_moiety 'C48 H80 O40, Na +, 0.5(C H4 O), H O -, 3.5(H2 O)'
_chemical_formula_sum 'C48.5 H90 Na O45'
_chemical_formula_weight 1416.19
_chemical_name_systematic
; 
 ? 
;
_space_group_IT_number 1
_symmetry_cell_setting triclinic
_symmetry_space_group_name_Hall 'P 1'
_symmetry_space_group_name_H-M 'P 1'
_atom_sites_solution_hydrogens geom
_atom_sites_solution_primary direct
_atom_sites_solution_secondary difmap
_audit_creation_method SHELXL-97
_cell_angle_alpha 90.401(4)
_cell_angle_beta 97.417(8)
_cell_angle_gamma 97.631(9)
_cell_formula_units_Z 2
_cell_length_a 15.095(5)
_cell_length_b 16.824(5)
_cell_length_c 17.090(5)
_cell_measurement_reflns_used 13339
_cell_measurement_temperature 93(2)
_cell_measurement_theta_max 28.0915
_cell_measurement_theta_min 1.7020
_cell_volume 4264(2)
_computing_cell_refinement 'CrystalClear (Rigaku Corp., 2004)'
_computing_data_collection 'CrystalClear (Rigaku Corp., 2004)'
_computing_data_reduction 'CrystalClear (Rigaku Corp., 2004)'
_computing_molecular_graphics 'Bruker SHELXTL'
_computing_publication_material 'Bruker SHELXTL'
_computing_structure_refinement 'Bruker SHELXTL'
_computing_structure_solution 'Bruker SHELXTL'
_diffrn_ambient_temperature 93(2)
_diffrn_measured_fraction_theta_full 0.995
_diffrn_measured_fraction_theta_max 0.986
_diffrn_measurement_device_type CCD
_diffrn_measurement_method '\w scans'
_diffrn_radiation_detector
; 
Saturn70 (2x2 bin mode) 
;
_diffrn_radiation_monochromator confocal
_diffrn_radiation_source 'rotating anode'
_diffrn_radiation_type MoK\a
_diffrn_radiation_wavelength 0.71073
_diffrn_reflns_av_R_equivalents 0.0420
_diffrn_reflns_av_sigmaI/netI 0.0434
_diffrn_reflns_limit_h_max 16
_diffrn_reflns_limit_h_min -18
_diffrn_reflns_limit_k_max 20
_diffrn_reflns_limit_k_min -19
_diffrn_reflns_limit_l_max 20
_diffrn_reflns_limit_l_min -20
_diffrn_reflns_number 43652
_diffrn_reflns_theta_full 25.00
_diffrn_reflns_theta_max 25.43
_diffrn_reflns_theta_min 1.69
_exptl_absorpt_coefficient_mu 0.103
_exptl_absorpt_correction_T_max 1.0000
_exptl_absorpt_correction_T_min 0.8838
_exptl_absorpt_correction_type multi-scan
_exptl_absorpt_process_details 'Jacobson, R. (1998) Private communication'
_exptl_crystal_colour Colorless
_exptl_crystal_density_diffrn 1.103
_exptl_crystal_description Prism
_exptl_crystal_F_000 1504
_exptl_crystal_size_max 0.1200
_exptl_crystal_size_mid 0.1200
_exptl_crystal_size_min 0.1000
_refine_diff_density_max 2.050
_refine_diff_density_min -0.695
_refine_diff_density_rms 0.220
_refine_ls_extinction_coef 0.115(8)
_refine_ls_extinction_expression Fc^*^=kFc[1+0.001xFc^2^\l^3^/sin(2\q)]^-1/4^
_refine_ls_extinction_method SHELXL
_refine_ls_goodness_of_fit_ref 1.480
_refine_ls_hydrogen_treatment constr
_refine_ls_matrix_type full
_refine_ls_number_parameters 1722
_refine_ls_number_reflns 15530
_refine_ls_number_restraints 4
_refine_ls_restrained_S_all 1.480
_refine_ls_R_factor_all 0.1255
_refine_ls_R_factor_gt 0.1224
_refine_ls_shift/su_max 0.003
_refine_ls_shift/su_mean 0.000
_refine_ls_structure_factor_coef Fsqd
_refine_ls_weighting_details 'calc w=1/[\s^2^(Fo^2^)+(0.2000P)^2^+0.0000P] where P=(Fo^2^+2Fc^2^)/3'
_refine_ls_weighting_scheme calc
_refine_ls_wR_factor_gt 0.3235
_refine_ls_wR_factor_ref 0.3270
_reflns_number_gt 14874
_reflns_number_total 15530
_reflns_threshold_expression >2sigma(I)
_cod_data_source_file ja208224f_si_001.cif
_cod_data_source_block 2NaOH.CD
_cod_depositor_comments
;

2023-09-06
Z value and formula fixed to values more according to usual
chemical conventions.                 miguel
;
_cod_original_formula_sum 'C97 H180 Na2 O90'
_cod_original_formula_weight 2832.39
_cod_original_formula_moiety 'C96 H166 O83 Na2, C H4 O, 2(H O), 4(H2 O)'
_cod_original_formula_units_Z 1
_cod_original_cell_volume 4265(2)
_cod_database_code 4117236

loop_
_symmetry_equiv_pos_as_xyz
'x, y, z'

loop_
_atom_site_label
_atom_site_type_symbol
_atom_site_fract_x
_atom_site_fract_y
_atom_site_fract_z
_atom_site_U_iso_or_equiv
_atom_site_adp_type
_atom_site_occupancy
_atom_site_symmetry_multiplicity
_atom_site_calc_flag
_atom_site_refinement_flags
Na1 Na 0.12704(19) 0.10488(18) 0.10040(17) 0.0408(6) Uani 1 1 d .
Na2 Na 0.1446(3) 0.3327(2) 0.6866(2) 0.0597(9) Uani 1 1 d .
O1 O 0.3941(4) 0.9425(3) 0.1025(3) 0.0431(11) Uani 1 1 d .
O2 O 0.1552(4) 0.9632(4) 0.0996(4) 0.0527(14) Uani 1 1 d .
H2A H 0.1187 0.9916 0.0603 0.079 Uiso 1 1 calc R
O3 O 0.1564(4) 0.8676(4) -0.0418(4) 0.0513(13) Uani 1 1 d .
H3 H 0.1548 0.8196 -0.0749 0.077 Uiso 1 1 calc R
O4 O 0.3029(3) 0.7755(3) -0.0359(3) 0.0401(10) Uani 1 1 d .
O6 O 0.5098(5) 0.9170(5) -0.0046(5) 0.0650(17) Uani 1 1 d .
H6 H 0.5610 0.9028 -0.0291 0.097 Uiso 1 1 calc R
O11 O 0.4068(3) 0.7366(3) -0.1139(3) 0.0427(11) Uani 1 1 d .
O12 O 0.1659(4) 0.7491(4) -0.1575(3) 0.0460(12) Uani 1 1 d .
H12 H 0.1137 0.7133 -0.1836 0.069 Uiso 1 1 calc R
O13 O 0.1678(3) 0.5768(3) -0.1725(3) 0.0413(11) Uani 1 1 d .
H13 H 0.1844 0.5639 -0.2243 0.062 Uiso 1 1 calc R
O14 O 0.3251(3) 0.5219(3) -0.1005(3) 0.0378(10) Uani 1 1 d .
O16 O 0.5195(4) 0.6405(4) -0.1689(4) 0.0503(13) Uani 1 1 d .
H16 H 0.5021 0.6902 -0.1921 0.076 Uiso 1 1 calc R
O21 O 0.4309(4) 0.4366(3) -0.1181(4) 0.0489(13) Uani 1 1 d .
O22 O 0.1893(4) 0.4079(3) -0.1851(3) 0.0440(11) Uani 1 1 d .
H22A H 0.1875 0.4656 -0.1784 0.066 Uiso 1 1 calc R
O23 O 0.2054(3) 0.2839(3) -0.0696(4) 0.0446(12) Uani 1 1 d .
H23 H 0.1539 0.2965 -0.0446 0.067 Uiso 1 1 calc R
O24 O 0.3625(4) 0.3026(3) 0.0388(3) 0.0454(12) Uani 1 1 d .
O26 O 0.5493(6) 0.3244(6) -0.0637(7) 0.086(3) Uani 1 1 d .
H26 H 0.6079 0.3088 -0.0424 0.129 Uiso 1 1 calc R
O31 O 0.4809(4) 0.2468(4) 0.1088(4) 0.0524(14) Uani 1 1 d .
O32 O 0.2523(4) 0.1555(3) 0.0301(3) 0.0464(12) Uani 1 1 d .
H32A H 0.2447 0.2041 0.0002 0.070 Uiso 1 1 calc R
O33 O 0.2545(3) 0.1345(3) 0.1957(3) 0.0398(10) Uani 1 1 d .
H33A H 0.1924 0.1446 0.1797 0.060 Uiso 1 1 calc R
O34 O 0.3875(4) 0.2341(3) 0.2966(3) 0.0424(11) Uani 1 1 d .
O36 O 0.6040(8) 0.2239(17) 0.2380(8) 0.177(10) Uani 1 1 d .
H36 H 0.6599 0.2332 0.2139 0.265 Uiso 1 1 calc R
O41 O 0.4672(4) 0.1843(3) 0.4071(3) 0.0425(11) Uani 1 1 d .
O42 O 0.2227(4) 0.1706(3) 0.3435(3) 0.0415(11) Uani 1 1 d .
H42 H 0.2353 0.1574 0.2905 0.062 Uiso 1 1 calc R
O43 O 0.2514(4) 0.2539(3) 0.4992(3) 0.0427(11) Uani 1 1 d .
H43 H 0.2405 0.2009 0.5222 0.064 Uiso 1 1 calc R
O44 O 0.4186(4) 0.3475(3) 0.5302(3) 0.0424(11) Uani 1 1 d .
O46 O 0.6453(4) 0.2817(5) 0.4453(4) 0.0663(18) Uani 1 1 d .
H46 H 0.6949 0.2520 0.4651 0.099 Uiso 1 1 calc R
O51 O 0.5275(4) 0.4198(4) 0.6212(3) 0.0467(12) Uani 1 1 d .
O52 O 0.2960(4) 0.3336(3) 0.6430(3) 0.0487(12) Uani 1 1 d .
H52A H 0.2858 0.3079 0.5904 0.073 Uiso 1 1 calc R
O53 O 0.2931(4) 0.5068(4) 0.6575(3) 0.0470(12) Uani 1 1 d .
H53 H 0.2322 0.4785 0.6421 0.071 Uiso 1 1 calc R
O54 O 0.4217(4) 0.6026(3) 0.5838(3) 0.0405(11) Uani 1 1 d .
O56 O 0.6375(5) 0.5629(4) 0.6683(4) 0.0630(16) Uani 1 1 d .
H56 H 0.6024 0.5277 0.7020 0.094 Uiso 1 1 calc R
O61 O 0.5176(4) 0.7226(3) 0.5863(3) 0.0443(11) Uani 1 1 d .
O62 O 0.3104(4) 0.6704(4) 0.6756(3) 0.0487(13) Uani 1 1 d .
H62 H 0.3035 0.6157 0.6536 0.073 Uiso 1 1 calc R
O63 O 0.2654(4) 0.7986(4) 0.5760(4) 0.0473(12) Uani 1 1 d .
H63 H 0.2395 0.8204 0.5265 0.071 Uiso 1 1 calc R
O64 O 0.3680(4) 0.8254(3) 0.4472(3) 0.0428(11) Uani 1 1 d .
O66 O 0.6041(4) 0.8623(4) 0.5274(4) 0.0603(16) Uani 1 1 d .
H66 H 0.6284 0.8418 0.5781 0.090 Uiso 1 1 calc R
O71 O 0.4241(4) 0.9439(3) 0.3912(3) 0.0454(12) Uani 1 1 d .
O72 O 0.2045(4) 0.8800(4) 0.4521(3) 0.0442(11) Uani 1 1 d .
H72 H 0.1624 0.8399 0.4194 0.066 Uiso 1 1 calc R
O73 O 0.1581(4) 0.9169(4) 0.2872(4) 0.0547(14) Uani 1 1 d .
H73 H 0.1386 0.9542 0.3237 0.082 Uiso 1 1 calc R
O74 O 0.2951(4) 0.9006(3) 0.1942(3) 0.0429(11) Uani 1 1 d .
O76 O 0.4885(6) 1.0204(5) 0.2525(6) 0.082(2) Uani 1 1 d .
H76 H 0.5187 1.0309 0.2054 0.123 Uiso 1 1 calc R
O81 O -0.2242(4) -0.0335(4) 0.1117(4) 0.0509(13) Uani 1 1 d .
O82 O -0.0188(4) 0.0504(3) 0.0307(3) 0.0443(11) Uani 1 1 d .
H82A H -0.0203 0.0003 0.0008 0.066 Uiso 1 1 calc R
O83 O 0.0308(3) 0.0808(3) 0.1954(3) 0.0425(11) Uani 1 1 d .
H83A H 0.0556 0.0696 0.2495 0.064 Uiso 1 1 calc R
O84 O -0.0730(4) -0.0100(3) 0.2975(3) 0.0448(11) Uani 1 1 d .
O86 O -0.3004(5) 0.0076(7) 0.2466(6) 0.086(3) Uani 1 1 d .
H86 H -0.3318 0.0215 0.1958 0.130 Uiso 1 1 calc R
O91 O -0.1197(4) 0.0493(3) 0.4061(3) 0.0445(11) Uani 1 1 d .
O92 O 0.1055(3) 0.0558(3) 0.3437(3) 0.0409(11) Uani 1 1 d .
H92 H 0.1408 0.1092 0.3464 0.061 Uiso 1 1 calc R
O93 O 0.1247(4) -0.0180(3) 0.5010(3) 0.0442(11) Uani 1 1 d .
H93 H 0.1652 -0.0498 0.4781 0.066 Uiso 1 1 calc R
O94 O -0.0359(4) -0.1074(3) 0.5313(3) 0.0472(12) Uani 1 1 d .
O96 O -0.2845(6) -0.0258(6) 0.4500(5) 0.076(2) Uani 1 1 d .
H96 H -0.3334 -0.0409 0.4818 0.114 Uiso 1 1 calc R
O101 O -0.1211(4) -0.1743(3) 0.6176(3) 0.0451(11) Uani 1 1 d .
O102 O 0.1118(4) -0.0797(4) 0.6488(3) 0.0496(13) Uani 1 1 d .
H102 H 0.1049 -0.0567 0.5962 0.074 Uiso 1 1 calc R
O103 O 0.1288(4) -0.2499(4) 0.6693(3) 0.0481(12) Uani 1 1 d .
H103 H 0.1360 -0.3032 0.6494 0.072 Uiso 1 1 calc R
O104 O -0.0152(4) -0.3557(3) 0.5906(3) 0.0414(11) Uani 1 1 d .
O106 O -0.2302(4) -0.3081(4) 0.6627(4) 0.0499(13) Uani 1 1 d .
H106 H -0.2258 -0.3618 0.6833 0.075 Uiso 1 1 calc R
O111 O -0.1130(4) -0.4756(4) 0.5881(4) 0.0475(12) Uani 1 1 d .
O112 O 0.1235(4) -0.4214(4) 0.6721(3) 0.0466(12) Uani 1 1 d .
H112 H 0.1665 -0.4163 0.6335 0.070 Uiso 1 1 calc R
O113 O 0.1275(4) -0.5660(3) 0.5815(3) 0.0445(11) Uani 1 1 d .
H11D H 0.1348 -0.5945 0.5331 0.067 Uiso 1 1 calc R
O114 O -0.0123(4) -0.5908(3) 0.4487(3) 0.0393(10) Uani 1 1 d .
O116 O -0.2221(5) -0.6066(6) 0.5213(5) 0.076(2) Uani 1 1 d .
H116 H -0.2020 -0.6565 0.5050 0.114 Uiso 1 1 calc R
O121 O -0.0846(4) -0.7144(3) 0.3989(3) 0.0437(11) Uani 1 1 d .
O122 O 0.1543(3) -0.6455(4) 0.4567(3) 0.0444(11) Uani 1 1 d .
H122 H 0.1861 -0.6075 0.4233 0.067 Uiso 1 1 calc R
O123 O 0.1477(4) -0.6960(4) 0.2888(4) 0.0515(13) Uani 1 1 d .
H123 H 0.1480 -0.7540 0.2942 0.077 Uiso 1 1 calc R
O124 O -0.0202(4) -0.6867(3) 0.1995(3) 0.0463(12) Uani 1 1 d .
O126 O -0.1952(4) -0.8109(4) 0.2742(5) 0.0601(16) Uani 1 1 d .
H126 H -0.2582 -0.8328 0.2569 0.090 Uiso 1 1 calc R
O131 O -0.1408(4) -0.7396(4) 0.1060(3) 0.0460(12) Uani 1 1 d .
O132 O 0.1001(4) -0.7498(4) 0.1097(4) 0.0537(14) Uani 1 1 d .
H13E H 0.1102 -0.7316 0.1651 0.081 Uiso 1 1 calc R
O133 O 0.0577(5) -0.6584(5) -0.0287(5) 0.072(2) Uani 1 1 d .
H133 H 0.0353 -0.6214 -0.0683 0.109 Uiso 1 1 calc R
O134 O -0.0933(4) -0.5765(3) -0.0308(3) 0.0450(12) Uani 1 1 d .
O136 O -0.2842(7) -0.7221(6) -0.0056(7) 0.090(3) Uani 1 1 d .
H136 H -0.3004 -0.7701 0.0245 0.135 Uiso 1 1 calc R
O141 O -0.2190(4) -0.5409(4) -0.1098(4) 0.0496(13) Uani 1 1 d .
O142 O 0.0101(4) -0.5567(3) -0.1519(4) 0.0460(12) Uani 1 1 d .
H142 H 0.0438 -0.5345 -0.1939 0.069 Uiso 1 1 calc R
O143 O -0.0034(4) -0.3875(3) -0.1737(3) 0.0442(12) Uani 1 1 d .
H143 H 0.0610 -0.3883 -0.1565 0.066 Uiso 1 1 calc R
O144 O -0.1286(4) -0.3264(3) -0.0949(3) 0.0396(10) Uani 1 1 d .
O146 O -0.3429(4) -0.4442(4) -0.1612(5) 0.0578(15) Uani 1 1 d .
H146 H -0.3538 -0.5009 -0.1776 0.087 Uiso 1 1 calc R
O151 O -0.2397(3) -0.2410(3) -0.1129(3) 0.0404(11) Uani 1 1 d .
O152 O -0.0128(4) -0.2190(3) -0.1708(3) 0.0445(12) Uani 1 1 d .
H152 H 0.0367 -0.2152 -0.1272 0.067 Uiso 1 1 calc R
O153 O -0.0055(4) -0.0824(3) -0.0658(4) 0.0458(12) Uani 1 1 d .
H153 H 0.0560 -0.0962 -0.0612 0.069 Uiso 1 1 calc R
O154 O -0.1290(4) -0.0945(3) 0.0420(3) 0.0409(11) Uani 1 1 d .
O156 O -0.3497(4) -0.1315(4) -0.0680(4) 0.0599(17) Uani 1 1 d .
H156 H -0.3760 -0.1611 -0.1169 0.090 Uiso 1 1 calc R
C1 C 0.3150(5) 0.9571(4) 0.1347(4) 0.0393(14) Uani 1 1 d .
H1 H 0.3240 1.0127 0.1580 0.047 Uiso 1 1 calc R
C2 C 0.2350(5) 0.9477(5) 0.0691(5) 0.0411(15) Uani 1 1 d .
H2 H 0.2482 0.9901 0.0298 0.049 Uiso 1 1 calc R
C3 C 0.2252(5) 0.8671(5) 0.0257(4) 0.0409(15) Uani 1 1 d .
H3A H 0.2067 0.8230 0.0615 0.049 Uiso 1 1 calc R
C4 C 0.3154(5) 0.8555(4) -0.0014(4) 0.0397(15) Uani 1 1 d .
H4 H 0.3306 0.8958 -0.0419 0.048 Uiso 1 1 calc R
C5 C 0.3896(6) 0.8635(5) 0.0679(5) 0.0452(16) Uani 1 1 d .
H5 H 0.3741 0.8224 0.1077 0.054 Uiso 1 1 calc R
C6 C 0.4824(6) 0.8560(6) 0.0465(6) 0.0531(19) Uani 1 1 d .
H6A H 0.5262 0.8594 0.0952 0.064 Uiso 1 1 calc R
H6B H 0.4815 0.8030 0.0207 0.064 Uiso 1 1 calc R
C11 C 0.3240(5) 0.7677(4) -0.1142(4) 0.0387(14) Uani 1 1 d .
H11 H 0.3296 0.8220 -0.1380 0.046 Uiso 1 1 calc R
C12 C 0.2459(5) 0.7139(5) -0.1622(4) 0.0397(14) Uani 1 1 d .
H12A H 0.2571 0.7118 -0.2186 0.048 Uiso 1 1 calc R
C13 C 0.2391(5) 0.6290(5) -0.1297(4) 0.0372(14) Uani 1 1 d .
H13A H 0.2283 0.6315 -0.0733 0.045 Uiso 1 1 calc R
C14 C 0.3297(4) 0.6006(4) -0.1333(4) 0.0358(13) Uani 1 1 d .
H14 H 0.3417 0.5979 -0.1894 0.043 Uiso 1 1 calc R
C15 C 0.4049(5) 0.6578(5) -0.0850(4) 0.0406(15) Uani 1 1 d .
H15 H 0.3936 0.6583 -0.0286 0.049 Uiso 1 1 calc R
C16 C 0.4978(5) 0.6354(5) -0.0892(5) 0.0452(16) Uani 1 1 d .
H16A H 0.5429 0.6720 -0.0541 0.054 Uiso 1 1 calc R
H16B H 0.5003 0.5800 -0.0707 0.054 Uiso 1 1 calc R
C21 C 0.3484(5) 0.4605(5) -0.1473(5) 0.0426(15) Uani 1 1 d .
H21 H 0.3519 0.4805 -0.2020 0.051 Uiso 1 1 calc R
C22 C 0.2741(5) 0.3891(5) -0.1508(4) 0.0393(14) Uani 1 1 d .
H22 H 0.2909 0.3467 -0.1852 0.047 Uiso 1 1 calc R
C23 C 0.2702(5) 0.3539(4) -0.0684(4) 0.0392(14) Uani 1 1 d .
H23A H 0.2549 0.3953 -0.0320 0.047 Uiso 1 1 calc R
C24 C 0.3622(5) 0.3328(5) -0.0392(4) 0.0425(15) Uani 1 1 d .
H24 H 0.3762 0.2900 -0.0748 0.051 Uiso 1 1 calc R
C25 C 0.4325(5) 0.4047(6) -0.0400(5) 0.0504(18) Uani 1 1 d .
H25 H 0.4211 0.4469 -0.0025 0.061 Uiso 1 1 calc R
C26 C 0.5301(6) 0.3843(7) -0.0182(8) 0.070(3) Uani 1 1 d .
H26A H 0.5734 0.4330 -0.0237 0.084 Uiso 1 1 calc R
H26B H 0.5383 0.3687 0.0377 0.084 Uiso 1 1 calc R
C31 C 0.4008(5) 0.2317(5) 0.0542(5) 0.0439(16) Uani 1 1 d .
H31 H 0.4165 0.2106 0.0036 0.053 Uiso 1 1 calc R
C32 C 0.3310(5) 0.1695(5) 0.0848(4) 0.0412(15) Uani 1 1 d .
H32 H 0.3573 0.1181 0.0902 0.049 Uiso 1 1 calc R
C33 C 0.3149(5) 0.1954(4) 0.1664(4) 0.0393(14) Uani 1 1 d .
H33 H 0.2873 0.2463 0.1627 0.047 Uiso 1 1 calc R
C34 C 0.4045(5) 0.2095(5) 0.2203(4) 0.0436(16) Uani 1 1 d .
H34 H 0.4322 0.1587 0.2245 0.052 Uiso 1 1 calc R
C35 C 0.4684(6) 0.2753(6) 0.1864(5) 0.053(2) Uani 1 1 d .
H35 H 0.4418 0.3267 0.1825 0.063 Uiso 1 1 calc R
C36 C 0.5623(9) 0.2888(13) 0.2306(7) 0.099(6) Uani 1 1 d .
H36A H 0.5991 0.3300 0.2031 0.119 Uiso 1 1 calc R
H36B H 0.5592 0.3105 0.2840 0.119 Uiso 1 1 calc R
C41 C 0.3845(5) 0.1742(4) 0.3543(4) 0.0374(14) Uani 1 1 d .
H41 H 0.3781 0.1206 0.3270 0.045 Uiso 1 1 calc R
C42 C 0.3045(5) 0.1770(5) 0.3976(4) 0.0406(15) Uani 1 1 d .
H42A H 0.3004 0.1301 0.4332 0.049 Uiso 1 1 calc R
C43 C 0.3180(5) 0.2540(4) 0.4491(4) 0.0393(14) Uani 1 1 d .
H43A H 0.3128 0.3001 0.4129 0.047 Uiso 1 1 calc R
C44 C 0.4098(5) 0.2687(5) 0.4980(4) 0.0403(15) Uani 1 1 d .
H44 H 0.4134 0.2293 0.5415 0.048 Uiso 1 1 calc R
C45 C 0.4844(5) 0.2624(5) 0.4470(5) 0.0437(16) Uani 1 1 d .
H45 H 0.4844 0.3056 0.4070 0.052 Uiso 1 1 calc R
C46 C 0.5755(6) 0.2687(6) 0.4955(5) 0.0513(18) Uani 1 1 d .
H46A H 0.5825 0.3138 0.5343 0.062 Uiso 1 1 calc R
H46B H 0.5810 0.2187 0.5249 0.062 Uiso 1 1 calc R
C51 C 0.4493(5) 0.3621(5) 0.6116(4) 0.0392(14) Uani 1 1 d .
H51 H 0.4642 0.3110 0.6362 0.047 Uiso 1 1 calc R
C52 C 0.3749(5) 0.3907(5) 0.6494(4) 0.0450(16) Uani 1 1 d .
H52 H 0.3971 0.3994 0.7069 0.054 Uiso 1 1 calc R
C53 C 0.3551(5) 0.4722(4) 0.6163(4) 0.0406(15) Uani 1 1 d .
H53A H 0.3290 0.4643 0.5595 0.049 Uiso 1 1 calc R
C54 C 0.4422(5) 0.5298(4) 0.6216(4) 0.0393(14) Uani 1 1 d .
H54 H 0.4658 0.5421 0.6784 0.047 Uiso 1 1 calc R
C55 C 0.5124(6) 0.4932(5) 0.5822(5) 0.0452(16) Uani 1 1 d .
H55 H 0.4890 0.4811 0.5253 0.054 Uiso 1 1 calc R
C56 C 0.6034(6) 0.5455(6) 0.5884(5) 0.0513(18) Uani 1 1 d .
H56A H 0.6461 0.5173 0.5631 0.062 Uiso 1 1 calc R
H56B H 0.5968 0.5961 0.5603 0.062 Uiso 1 1 calc R
C61 C 0.4539(5) 0.6748(5) 0.6263(4) 0.0422(15) Uani 1 1 d .
H61 H 0.4839 0.6621 0.6795 0.051 Uiso 1 1 calc R
C62 C 0.3745(5) 0.7208(5) 0.6370(4) 0.0419(15) Uani 1 1 d .
H62A H 0.3982 0.7686 0.6723 0.050 Uiso 1 1 calc R
C63 C 0.3330(5) 0.7499(5) 0.5602(5) 0.0428(15) Uani 1 1 d .
H63A H 0.3052 0.7034 0.5245 0.051 Uiso 1 1 calc R
C64 C 0.4068(5) 0.8017(5) 0.5217(4) 0.0398(14) Uani 1 1 d .
H64 H 0.4321 0.8499 0.5559 0.048 Uiso 1 1 calc R
C65 C 0.4819(5) 0.7499(5) 0.5106(5) 0.0424(15) Uani 1 1 d .
H65 H 0.4561 0.7026 0.4752 0.051 Uiso 1 1 calc R
C66 C 0.5597(6) 0.7963(6) 0.4768(6) 0.0524(19) Uani 1 1 d .
H66A H 0.6039 0.7597 0.4681 0.063 Uiso 1 1 calc R
H66B H 0.5375 0.8172 0.4249 0.063 Uiso 1 1 calc R
C71 C 0.3622(5) 0.9078(5) 0.4394(5) 0.0427(15) Uani 1 1 d .
H71 H 0.3767 0.9341 0.4930 0.051 Uiso 1 1 calc R
C72 C 0.2658(5) 0.9203(5) 0.4056(4) 0.0404(15) Uani 1 1 d .
H72A H 0.2616 0.9789 0.4101 0.048 Uiso 1 1 calc R
C73 C 0.2418(5) 0.8954(4) 0.3190(4) 0.0419(15) Uani 1 1 d .
H73A H 0.2376 0.8357 0.3151 0.050 Uiso 1 1 calc R
C74 C 0.3173(5) 0.9309(5) 0.2744(4) 0.0411(15) Uani 1 1 d .
H74 H 0.3196 0.9905 0.2745 0.049 Uiso 1 1 calc R
C75 C 0.4076(5) 0.9102(5) 0.3127(5) 0.0448(16) Uani 1 1 d .
H75 H 0.4036 0.8505 0.3159 0.054 Uiso 1 1 calc R
C76 C 0.4885(7) 0.9407(7) 0.2720(6) 0.060(2) Uani 1 1 d .
H76A H 0.5444 0.9347 0.3073 0.072 Uiso 1 1 calc R
H76B H 0.4875 0.9079 0.2235 0.072 Uiso 1 1 calc R
C81 C -0.1622(5) -0.0233(5) 0.0557(5) 0.0429(15) Uani 1 1 d .
H81 H -0.1933 -0.0052 0.0049 0.051 Uiso 1 1 calc R
C82 C -0.0825(5) 0.0393(5) 0.0858(4) 0.0421(15) Uani 1 1 d .
H82 H -0.1065 0.0914 0.0910 0.051 Uiso 1 1 calc R
C83 C -0.0405(5) 0.0188(4) 0.1675(4) 0.0377(14) Uani 1 1 d .
H83 H -0.0155 -0.0331 0.1644 0.045 Uiso 1 1 calc R
C84 C -0.1115(6) 0.0106(5) 0.2222(5) 0.0468(17) Uani 1 1 d .
H84 H -0.1358 0.0627 0.2261 0.056 Uiso 1 1 calc R
C85 C -0.1891(6) -0.0554(6) 0.1887(5) 0.053(2) Uani 1 1 d .
H85 H -0.1652 -0.1078 0.1855 0.064 Uiso 1 1 calc R
C86 C -0.2648(7) -0.0641(8) 0.2379(8) 0.077(4) Uani 1 1 d .
H86A H -0.3133 -0.1055 0.2131 0.093 Uiso 1 1 calc R
H86B H -0.2427 -0.0829 0.2908 0.093 Uiso 1 1 calc R
C91 C -0.0541(5) 0.0546(5) 0.3545(4) 0.0413(15) Uani 1 1 d .
H91 H -0.0549 0.1063 0.3261 0.050 Uiso 1 1 calc R
C92 C 0.0418(5) 0.0525(4) 0.3983(4) 0.0397(14) Uani 1 1 d .
H92A H 0.0577 0.1012 0.4337 0.048 Uiso 1 1 calc R
C93 C 0.0432(5) -0.0208(5) 0.4495(5) 0.0416(15) Uani 1 1 d .
H93A H 0.0369 -0.0694 0.4141 0.050 Uiso 1 1 calc R
C94 C -0.0344(5) -0.0293(4) 0.4974(4) 0.0408(15) Uani 1 1 d .
H94 H -0.0232 0.0128 0.5404 0.049 Uiso 1 1 calc R
C95 C -0.1255(6) -0.0249(5) 0.4488(5) 0.0458(17) Uani 1 1 d .
H95 H -0.1401 -0.0714 0.4104 0.055 Uiso 1 1 calc R
C96 C -0.1992(6) -0.0246(7) 0.4985(7) 0.061(2) Uani 1 1 d .
H96A H -0.2010 -0.0722 0.5323 0.073 Uiso 1 1 calc R
H96B H -0.1873 0.0239 0.5333 0.073 Uiso 1 1 calc R
C101 C -0.0487(6) -0.1155(5) 0.6119(4) 0.0444(16) Uani 1 1 d .
H101 H -0.0606 -0.0633 0.6339 0.053 Uiso 1 1 calc R
C102 C 0.0389(5) -0.1390(4) 0.6550(4) 0.0398(14) Uani 1 1 d .
H10A H 0.0317 -0.1436 0.7122 0.048 Uiso 1 1 calc R
C103 C 0.0535(5) -0.2224(5) 0.6244(5) 0.0419(15) Uani 1 1 d .
H10B H 0.0653 -0.2177 0.5682 0.050 Uiso 1 1 calc R
C104 C -0.0303(5) -0.2824(5) 0.6277(4) 0.0428(15) Uani 1 1 d .
H104 H -0.0394 -0.2922 0.6839 0.051 Uiso 1 1 calc R
C105 C -0.1122(6) -0.2515(5) 0.5842(4) 0.0419(15) Uani 1 1 d .
H105 H -0.1023 -0.2441 0.5278 0.050 Uiso 1 1 calc R
C106 C -0.2022(6) -0.3036(6) 0.5857(5) 0.0486(17) Uani 1 1 d .
H10C H -0.2487 -0.2817 0.5490 0.058 Uiso 1 1 calc R
H10D H -0.1977 -0.3584 0.5666 0.058 Uiso 1 1 calc R
C111 C -0.0372(5) -0.4280(4) 0.6307(4) 0.0379(14) Uani 1 1 d .
H111 H -0.0521 -0.4143 0.6841 0.045 Uiso 1 1 calc R
C112 C 0.0450(5) -0.4725(4) 0.6407(4) 0.0395(14) Uani 1 1 d .
H11A H 0.0340 -0.5155 0.6797 0.047 Uiso 1 1 calc R
C113 C 0.0596(5) -0.5136(4) 0.5642(4) 0.0401(14) Uani 1 1 d .
H113 H 0.0819 -0.4715 0.5277 0.048 Uiso 1 1 calc R
C114 C -0.0281(5) -0.5597(5) 0.5239(4) 0.0408(15) Uani 1 1 d .
H114 H -0.0484 -0.6052 0.5575 0.049 Uiso 1 1 calc R
C115 C -0.1009(5) -0.5045(5) 0.5110(5) 0.0452(16) Uani 1 1 d .
H115 H -0.0805 -0.4583 0.4782 0.054 Uiso 1 1 calc R
C116 C -0.1910(6) -0.5449(6) 0.4747(6) 0.056(2) Uani 1 1 d .
H11B H -0.2344 -0.5054 0.4687 0.068 Uiso 1 1 calc R
H11C H -0.1864 -0.5665 0.4216 0.068 Uiso 1 1 calc R
C121 C -0.0073(5) -0.6740(5) 0.4443(4) 0.0418(15) Uani 1 1 d .
H121 H -0.0042 -0.6952 0.4989 0.050 Uiso 1 1 calc R
C122 C 0.0777(5) -0.6892(5) 0.4106(5) 0.0436(15) Uani 1 1 d .
H12B H 0.0831 -0.7475 0.4168 0.052 Uiso 1 1 calc R
C123 C 0.0734(5) -0.6725(5) 0.3233(5) 0.0421(15) Uani 1 1 d .
H12C H 0.0756 -0.6132 0.3175 0.050 Uiso 1 1 calc R
C124 C -0.0155(5) -0.7115(4) 0.2786(5) 0.0417(15) Uani 1 1 d .
H124 H -0.0172 -0.7711 0.2795 0.050 Uiso 1 1 calc R
C125 C -0.0945(5) -0.6881(5) 0.3183(4) 0.0416(15) Uani 1 1 d .
H125 H -0.0921 -0.6284 0.3183 0.050 Uiso 1 1 calc R
C126 C -0.1876(6) -0.7261(6) 0.2814(6) 0.055(2) Uani 1 1 d .
H12D H -0.2329 -0.7117 0.3141 0.066 Uiso 1 1 calc R
H12E H -0.2012 -0.7039 0.2284 0.066 Uiso 1 1 calc R
C131 C -0.0513(5) -0.7464(5) 0.1397(4) 0.0418(15) Uani 1 1 d .
H131 H -0.0507 -0.8003 0.1640 0.050 Uiso 1 1 calc R
C132 C 0.0120(5) -0.7395(4) 0.0767(4) 0.0394(14) Uani 1 1 d .
H132 H -0.0099 -0.7837 0.0367 0.047 Uiso 1 1 calc R
C133 C 0.0072(5) -0.6600(5) 0.0351(5) 0.0455(16) Uani 1 1 d .
H13B H 0.0318 -0.6143 0.0728 0.055 Uiso 1 1 calc R
C134 C -0.0921(5) -0.6545(5) 0.0038(5) 0.0448(17) Uani 1 1 d .
H134 H -0.1155 -0.6977 -0.0370 0.054 Uiso 1 1 calc R
C135 C -0.1490(6) -0.6612(5) 0.0713(5) 0.0468(17) Uani 1 1 d .
H135 H -0.1248 -0.6179 0.1118 0.056 Uiso 1 1 calc R
C136 C -0.2481(6) -0.6581(7) 0.0466(6) 0.060(2) Uani 1 1 d .
H13C H -0.2801 -0.6612 0.0938 0.072 Uiso 1 1 calc R
H13D H -0.2565 -0.6067 0.0207 0.072 Uiso 1 1 calc R
C141 C -0.1368(5) -0.5735(5) -0.1090(5) 0.0434(16) Uani 1 1 d .
H141 H -0.1506 -0.6293 -0.1318 0.052 Uiso 1 1 calc R
C142 C -0.0737(5) -0.5253(5) -0.1571(5) 0.0430(16) Uani 1 1 d .
H14A H -0.1017 -0.5267 -0.2135 0.052 Uiso 1 1 calc R
C143 C -0.0540(5) -0.4373(4) -0.1259(4) 0.0380(14) Uani 1 1 d .
H14B H -0.0225 -0.4349 -0.0705 0.046 Uiso 1 1 calc R
C144 C -0.1457(5) -0.4053(4) -0.1282(4) 0.0378(14) Uani 1 1 d .
H144 H -0.1763 -0.4052 -0.1837 0.045 Uiso 1 1 calc R
C145 C -0.2048(5) -0.4581(5) -0.0768(5) 0.0455(16) Uani 1 1 d .
H145 H -0.1757 -0.4563 -0.0207 0.055 Uiso 1 1 calc R
C146 C -0.2990(6) -0.4363(5) -0.0818(6) 0.0500(18) Uani 1 1 d .
H14C H -0.3342 -0.4718 -0.0477 0.060 Uiso 1 1 calc R
H14D H -0.2964 -0.3803 -0.0625 0.060 Uiso 1 1 calc R
C151 C -0.1629(5) -0.2661(5) -0.1414(5) 0.0418(15) Uani 1 1 d .
H151 H -0.1817 -0.2883 -0.1964 0.050 Uiso 1 1 calc R
C152 C -0.0891(5) -0.1954(5) -0.1438(4) 0.0410(15) Uani 1 1 d .
H15A H -0.1133 -0.1566 -0.1824 0.049 Uiso 1 1 calc R
C153 C -0.0663(5) -0.1520(4) -0.0632(4) 0.0381(14) Uani 1 1 d .
H15B H -0.0390 -0.1889 -0.0243 0.046 Uiso 1 1 calc R
C154 C -0.1511(5) -0.1308(5) -0.0366(4) 0.0408(15) Uani 1 1 d .
H154 H -0.1764 -0.0911 -0.0734 0.049 Uiso 1 1 calc R
C155 C -0.2211(5) -0.2043(4) -0.0351(4) 0.0399(14) Uani 1 1 d .
H155 H -0.1964 -0.2433 0.0028 0.048 Uiso 1 1 calc R
C156 C -0.3097(6) -0.1859(6) -0.0126(6) 0.057(2) Uani 1 1 d .
H15C H -0.3516 -0.2363 -0.0120 0.069 Uiso 1 1 calc R
H15D H -0.2998 -0.1613 0.0411 0.069 Uiso 1 1 calc R
O7 O 0.1378(14) 0.2265(7) 0.7776(7) 0.133(6) Uani 1 1 d .
O8 O 0.0748(6) 0.2212(6) 0.6035(6) 0.082(2) Uani 1 1 d .
O9 O -0.0038(6) 0.3262(5) 0.7358(6) 0.076(2) Uani 1 1 d .
O17 O 0.6852(5) 0.8285(4) 0.6802(4) 0.0611(16) Uani 1 1 d D
C17 C 0.7266(8) 0.9059(7) 0.7106(7) 0.069(3) Uani 1 1 d D
H17A H 0.6837 0.9446 0.7005 0.103 Uiso 1 1 calc R
H17B H 0.7800 0.9230 0.6847 0.103 Uiso 1 1 calc R
H17C H 0.7446 0.9031 0.7676 0.103 Uiso 1 1 calc R
O18 O -0.4328(5) -0.1999(4) -0.2089(4) 0.0611(15) Uani 1 1 d .
O19 O -0.3477(4) -0.5515(3) -0.2563(3) 0.0425(11) Uani 1 1 d .
O29 O -0.2619(4) 0.0857(3) 0.3657(3) 0.0428(11) Uani 1 1 d .
O47 O 0.2009(7) 0.1207(5) 0.5749(5) 0.0713(19) Uani 1 1 d .
O37 O 0.6889(10) 0.1665(8) 0.1329(8) 0.061(3) Uani 0.50 1 d P
O38 O -0.4226(7) 0.0335(8) 0.1174(7) 0.048(2) Uani 0.50 1 d P
O39 O 0.0752(9) 0.7644(7) 0.4005(14) 0.084(6) Uani 0.50 1 d P
O40 O 0.2656(11) -0.5335(8) 0.3951(10) 0.070(4) Uani 0.50 1 d P

loop_
_atom_site_aniso_label
_atom_site_aniso_U_11
_atom_site_aniso_U_22
_atom_site_aniso_U_33
_atom_site_aniso_U_23
_atom_site_aniso_U_13
_atom_site_aniso_U_12
Na1 0.0352(13) 0.0427(15) 0.0445(13) 0.0011(11) 0.0069(11) 0.0039(11)
Na2 0.061(2) 0.061(2) 0.0571(18) -0.0070(15) 0.0051(15) 0.0100(17)
O1 0.045(3) 0.046(3) 0.039(2) -0.002(2) 0.004(2) 0.007(2)
O2 0.045(3) 0.046(3) 0.072(4) -0.006(3) 0.018(3) 0.017(2)
O3 0.043(3) 0.049(3) 0.061(3) -0.017(3) -0.001(2) 0.011(2)
O4 0.038(2) 0.040(3) 0.043(2) -0.002(2) 0.0064(19) 0.007(2)
O6 0.058(4) 0.059(4) 0.082(4) 0.005(3) 0.027(3) 0.006(3)
O11 0.035(2) 0.041(3) 0.054(3) -0.002(2) 0.010(2) 0.008(2)
O12 0.044(3) 0.047(3) 0.050(3) -0.004(2) 0.004(2) 0.019(2)
O13 0.037(2) 0.041(3) 0.047(2) -0.002(2) 0.007(2) 0.007(2)
O14 0.037(2) 0.036(3) 0.041(2) 0.0050(19) 0.0085(18) 0.007(2)
O16 0.045(3) 0.052(3) 0.057(3) -0.001(2) 0.008(2) 0.016(3)
O21 0.035(3) 0.042(3) 0.073(4) 0.017(3) 0.019(2) 0.009(2)
O22 0.043(3) 0.039(3) 0.048(3) -0.001(2) -0.007(2) 0.009(2)
O23 0.033(2) 0.040(3) 0.061(3) 0.010(2) 0.013(2) 0.001(2)
O24 0.049(3) 0.042(3) 0.046(3) 0.003(2) 0.009(2) 0.006(2)
O26 0.058(4) 0.094(6) 0.114(7) 0.008(5) 0.008(4) 0.042(4)
O31 0.035(3) 0.070(4) 0.050(3) 0.014(3) 0.002(2) 0.001(3)
O32 0.045(3) 0.042(3) 0.052(3) 0.004(2) 0.005(2) 0.004(2)
O33 0.039(2) 0.039(3) 0.039(2) 0.0007(19) 0.0070(19) -0.004(2)
O34 0.048(3) 0.035(3) 0.044(3) 0.004(2) 0.010(2) 0.003(2)
O36 0.056(5) 0.39(3) 0.085(7) 0.077(12) 0.006(5) 0.043(11)
O41 0.040(3) 0.043(3) 0.043(2) -0.001(2) 0.001(2) 0.004(2)
O42 0.039(3) 0.039(3) 0.044(2) 0.002(2) -0.001(2) 0.003(2)
O43 0.040(3) 0.038(3) 0.051(3) 0.001(2) 0.009(2) 0.005(2)
O44 0.052(3) 0.035(3) 0.038(2) -0.0011(19) -0.001(2) 0.006(2)
O46 0.043(3) 0.094(5) 0.058(3) -0.009(3) 0.010(3) -0.007(3)
O51 0.045(3) 0.044(3) 0.048(3) 0.001(2) 0.003(2) 0.001(2)
O52 0.057(3) 0.040(3) 0.049(3) 0.000(2) 0.010(2) -0.001(2)
O53 0.048(3) 0.043(3) 0.051(3) 0.004(2) 0.010(2) 0.007(2)
O54 0.050(3) 0.028(2) 0.042(2) 0.0021(19) 0.000(2) 0.006(2)
O56 0.064(4) 0.052(4) 0.066(4) -0.001(3) -0.009(3) -0.002(3)
O61 0.042(3) 0.042(3) 0.049(3) 0.005(2) 0.005(2) 0.006(2)
O62 0.063(3) 0.040(3) 0.046(3) 0.004(2) 0.021(2) 0.003(3)
O63 0.045(3) 0.047(3) 0.055(3) 0.007(2) 0.018(2) 0.015(2)
O64 0.045(3) 0.041(3) 0.043(2) 0.007(2) 0.004(2) 0.009(2)
O66 0.050(3) 0.060(4) 0.067(4) 0.014(3) 0.000(3) -0.001(3)
O71 0.049(3) 0.045(3) 0.044(3) 0.009(2) 0.014(2) 0.004(2)
O72 0.040(3) 0.047(3) 0.047(3) 0.004(2) 0.015(2) 0.005(2)
O73 0.045(3) 0.059(4) 0.062(3) -0.006(3) 0.002(3) 0.019(3)
O74 0.048(3) 0.038(3) 0.044(3) 0.004(2) 0.011(2) 0.007(2)
O76 0.075(5) 0.072(5) 0.111(6) 0.029(5) 0.047(5) 0.020(4)
O81 0.036(3) 0.060(4) 0.056(3) -0.021(3) 0.008(2) 0.001(2)
O82 0.046(3) 0.038(3) 0.049(3) 0.000(2) 0.007(2) 0.006(2)
O83 0.038(2) 0.045(3) 0.043(2) 0.000(2) 0.004(2) 0.002(2)
O84 0.050(3) 0.033(3) 0.048(3) -0.005(2) 0.007(2) -0.005(2)
O86 0.054(4) 0.118(7) 0.087(5) -0.038(5) 0.018(4) 0.004(4)
O91 0.046(3) 0.039(3) 0.051(3) 0.003(2) 0.014(2) 0.006(2)
O92 0.038(2) 0.037(3) 0.047(3) 0.001(2) 0.009(2) 0.000(2)
O93 0.044(3) 0.042(3) 0.048(3) 0.004(2) 0.012(2) 0.007(2)
O94 0.060(3) 0.036(3) 0.048(3) 0.004(2) 0.019(2) 0.001(2)
O96 0.063(4) 0.090(6) 0.077(5) 0.030(4) 0.017(3) 0.013(4)
O101 0.045(3) 0.042(3) 0.051(3) 0.003(2) 0.015(2) 0.008(2)
O102 0.055(3) 0.045(3) 0.047(3) 0.002(2) 0.010(2) -0.004(3)
O103 0.042(3) 0.051(3) 0.051(3) 0.011(2) 0.006(2) 0.007(2)
O104 0.051(3) 0.032(3) 0.043(2) 0.007(2) 0.013(2) 0.007(2)
O106 0.044(3) 0.053(3) 0.054(3) 0.007(2) 0.012(2) 0.005(2)
O111 0.041(3) 0.044(3) 0.057(3) -0.009(2) 0.011(2) -0.003(2)
O112 0.043(3) 0.045(3) 0.051(3) -0.002(2) 0.004(2) 0.004(2)
O113 0.042(3) 0.040(3) 0.050(3) -0.005(2) 0.002(2) 0.007(2)
O114 0.042(2) 0.034(2) 0.042(2) -0.0039(19) 0.007(2) 0.005(2)
O116 0.058(4) 0.088(6) 0.077(5) -0.014(4) 0.012(3) -0.013(4)
O121 0.043(3) 0.042(3) 0.044(3) -0.009(2) 0.004(2) 0.000(2)
O122 0.034(2) 0.047(3) 0.050(3) -0.003(2) 0.002(2) 0.003(2)
O123 0.044(3) 0.052(3) 0.063(3) 0.006(3) 0.015(2) 0.016(3)
O124 0.058(3) 0.034(3) 0.045(3) -0.002(2) 0.002(2) 0.005(2)
O126 0.043(3) 0.046(3) 0.090(5) -0.012(3) 0.003(3) 0.007(3)
O131 0.038(3) 0.046(3) 0.053(3) 0.012(2) -0.001(2) 0.006(2)
O132 0.041(3) 0.062(4) 0.062(3) 0.012(3) 0.009(2) 0.020(3)
O133 0.059(4) 0.094(5) 0.082(5) 0.045(4) 0.037(3) 0.043(4)
O134 0.044(3) 0.038(3) 0.055(3) 0.009(2) 0.007(2) 0.012(2)
O136 0.077(5) 0.083(6) 0.110(7) 0.001(5) -0.011(5) 0.031(5)
O141 0.037(3) 0.045(3) 0.071(4) 0.019(3) 0.010(2) 0.015(2)
O142 0.041(3) 0.042(3) 0.060(3) 0.006(2) 0.018(2) 0.010(2)
O143 0.040(3) 0.042(3) 0.056(3) 0.005(2) 0.017(2) 0.013(2)
O144 0.042(3) 0.037(3) 0.041(2) 0.0039(19) 0.005(2) 0.009(2)
O146 0.042(3) 0.052(3) 0.080(4) 0.000(3) 0.000(3) 0.017(3)
O151 0.037(2) 0.038(3) 0.046(3) -0.009(2) 0.002(2) 0.008(2)
O152 0.051(3) 0.041(3) 0.047(3) 0.003(2) 0.018(2) 0.013(2)
O153 0.035(2) 0.040(3) 0.064(3) 0.002(2) 0.009(2) 0.009(2)
O154 0.041(2) 0.039(3) 0.043(2) -0.005(2) 0.006(2) 0.006(2)
O156 0.043(3) 0.068(4) 0.069(4) -0.026(3) 0.002(3) 0.017(3)
C1 0.044(4) 0.033(3) 0.042(3) 0.009(3) 0.009(3) 0.007(3)
C2 0.036(3) 0.038(4) 0.050(4) -0.004(3) 0.003(3) 0.008(3)
C3 0.038(3) 0.041(4) 0.045(3) -0.001(3) 0.003(3) 0.011(3)
C4 0.040(4) 0.035(4) 0.046(3) -0.002(3) 0.006(3) 0.013(3)
C5 0.048(4) 0.044(4) 0.046(4) -0.001(3) 0.009(3) 0.011(3)
C6 0.045(4) 0.056(5) 0.059(4) -0.009(4) 0.002(3) 0.014(4)
C11 0.036(3) 0.037(4) 0.046(3) -0.004(3) 0.010(3) 0.012(3)
C12 0.037(3) 0.039(4) 0.047(3) 0.001(3) 0.010(3) 0.018(3)
C13 0.030(3) 0.047(4) 0.038(3) -0.001(3) 0.007(2) 0.015(3)
C14 0.028(3) 0.039(4) 0.042(3) 0.000(3) 0.007(2) 0.008(3)
C15 0.033(3) 0.045(4) 0.044(3) -0.002(3) 0.001(3) 0.009(3)
C16 0.032(3) 0.042(4) 0.062(4) -0.003(3) 0.010(3) 0.004(3)
C21 0.046(4) 0.038(4) 0.047(4) 0.008(3) 0.013(3) 0.015(3)
C22 0.038(3) 0.039(4) 0.045(3) 0.005(3) 0.011(3) 0.013(3)
C23 0.042(4) 0.029(3) 0.044(3) -0.002(3) 0.000(3) 0.001(3)
C24 0.046(4) 0.044(4) 0.039(3) 0.004(3) 0.009(3) 0.009(3)
C25 0.041(4) 0.051(5) 0.060(4) 0.018(4) 0.002(3) 0.010(3)
C26 0.042(4) 0.065(6) 0.093(7) 0.027(5) -0.015(5) -0.009(4)
C31 0.037(3) 0.046(4) 0.047(4) 0.012(3) 0.000(3) 0.005(3)
C32 0.045(4) 0.043(4) 0.038(3) 0.009(3) 0.008(3) 0.011(3)
C33 0.036(3) 0.034(3) 0.049(4) 0.006(3) 0.009(3) 0.005(3)
C34 0.040(4) 0.046(4) 0.043(3) 0.003(3) 0.008(3) -0.005(3)
C35 0.046(4) 0.064(5) 0.042(4) 0.005(3) 0.003(3) -0.012(4)
C36 0.052(6) 0.167(16) 0.059(6) 0.019(7) -0.006(5) -0.042(8)
C41 0.038(3) 0.029(3) 0.044(3) 0.002(3) 0.004(3) 0.000(3)
C42 0.041(4) 0.038(4) 0.041(3) 0.001(3) 0.003(3) 0.004(3)
C43 0.040(3) 0.031(3) 0.045(3) -0.001(3) 0.003(3) -0.001(3)
C44 0.042(4) 0.042(4) 0.035(3) -0.004(3) 0.005(3) 0.002(3)
C45 0.039(4) 0.044(4) 0.048(4) -0.005(3) 0.011(3) 0.004(3)
C46 0.040(4) 0.058(5) 0.053(4) -0.014(4) 0.004(3) 0.001(3)
C51 0.046(4) 0.038(4) 0.031(3) -0.001(2) 0.000(3) 0.001(3)
C52 0.046(4) 0.045(4) 0.042(3) 0.005(3) 0.004(3) 0.000(3)
C53 0.047(4) 0.031(3) 0.042(3) -0.005(3) 0.006(3) 0.000(3)
C54 0.050(4) 0.030(3) 0.038(3) 0.002(2) 0.009(3) 0.004(3)
C55 0.046(4) 0.043(4) 0.047(4) -0.004(3) 0.001(3) 0.012(3)
C56 0.050(4) 0.047(4) 0.057(4) -0.009(3) 0.008(3) 0.006(4)
C61 0.040(4) 0.039(4) 0.044(3) 0.000(3) 0.003(3) -0.001(3)
C62 0.047(4) 0.039(4) 0.042(3) 0.006(3) 0.017(3) 0.003(3)
C63 0.043(4) 0.036(4) 0.051(4) 0.005(3) 0.010(3) 0.007(3)
C64 0.040(3) 0.040(4) 0.039(3) 0.007(3) 0.005(3) 0.003(3)
C65 0.038(3) 0.041(4) 0.047(4) 0.006(3) 0.001(3) 0.005(3)
C66 0.040(4) 0.051(5) 0.066(5) 0.011(4) 0.013(3) 0.002(3)
C71 0.040(4) 0.041(4) 0.048(4) 0.009(3) 0.009(3) 0.006(3)
C72 0.038(3) 0.043(4) 0.042(3) 0.011(3) 0.010(3) 0.005(3)
C73 0.050(4) 0.032(3) 0.046(4) 0.004(3) 0.010(3) 0.010(3)
C74 0.044(4) 0.038(4) 0.043(3) -0.004(3) 0.009(3) 0.008(3)
C75 0.045(4) 0.040(4) 0.052(4) 0.002(3) 0.014(3) 0.009(3)
C76 0.052(5) 0.078(6) 0.059(5) 0.023(4) 0.023(4) 0.026(4)
C81 0.039(3) 0.044(4) 0.047(4) -0.007(3) 0.004(3) 0.014(3)
C82 0.044(4) 0.040(4) 0.043(3) -0.005(3) 0.006(3) 0.009(3)
C83 0.038(3) 0.028(3) 0.047(3) -0.002(3) 0.007(3) 0.004(3)
C84 0.044(4) 0.047(4) 0.048(4) -0.008(3) 0.008(3) -0.001(3)
C85 0.048(4) 0.057(5) 0.053(4) -0.014(4) 0.016(3) -0.009(4)
C86 0.047(5) 0.093(8) 0.088(7) -0.041(6) 0.031(5) -0.023(5)
C91 0.045(4) 0.040(4) 0.038(3) -0.001(3) 0.009(3) -0.001(3)
C92 0.047(4) 0.036(4) 0.038(3) -0.001(3) 0.014(3) 0.003(3)
C93 0.041(4) 0.038(4) 0.049(4) 0.001(3) 0.016(3) 0.010(3)
C94 0.048(4) 0.034(3) 0.043(3) 0.003(3) 0.014(3) 0.006(3)
C95 0.047(4) 0.039(4) 0.050(4) 0.009(3) 0.010(3) -0.006(3)
C96 0.047(4) 0.064(6) 0.077(6) 0.024(5) 0.023(4) 0.011(4)
C101 0.051(4) 0.043(4) 0.042(3) 0.004(3) 0.020(3) 0.004(3)
C102 0.044(4) 0.035(4) 0.042(3) 0.000(3) 0.015(3) 0.003(3)
C103 0.041(4) 0.038(4) 0.048(4) -0.002(3) 0.012(3) 0.004(3)
C104 0.046(4) 0.039(4) 0.045(3) 0.000(3) 0.015(3) 0.003(3)
C105 0.054(4) 0.036(4) 0.037(3) 0.002(3) 0.010(3) 0.007(3)
C106 0.051(4) 0.052(5) 0.046(4) -0.003(3) 0.009(3) 0.015(4)
C111 0.038(3) 0.032(3) 0.045(3) 0.007(3) 0.011(3) 0.000(3)
C112 0.041(3) 0.034(3) 0.043(3) -0.001(3) 0.006(3) 0.003(3)
C113 0.040(3) 0.033(3) 0.048(4) -0.003(3) 0.008(3) 0.004(3)
C114 0.044(4) 0.038(4) 0.043(3) -0.006(3) 0.009(3) 0.009(3)
C115 0.040(4) 0.050(4) 0.044(4) -0.009(3) 0.000(3) 0.005(3)
C116 0.038(4) 0.056(5) 0.075(5) -0.013(4) 0.003(4) 0.014(4)
C121 0.042(4) 0.043(4) 0.039(3) -0.008(3) 0.005(3) 0.003(3)
C122 0.044(4) 0.038(4) 0.048(4) -0.002(3) 0.002(3) 0.008(3)
C123 0.035(3) 0.041(4) 0.050(4) -0.001(3) 0.005(3) 0.006(3)
C124 0.045(4) 0.032(3) 0.048(4) -0.001(3) 0.002(3) 0.010(3)
C125 0.043(4) 0.041(4) 0.041(3) 0.001(3) 0.004(3) 0.005(3)
C126 0.044(4) 0.062(5) 0.061(5) -0.013(4) 0.007(4) 0.012(4)
C131 0.036(3) 0.043(4) 0.046(3) 0.000(3) 0.000(3) 0.007(3)
C132 0.040(3) 0.034(3) 0.047(3) 0.008(3) 0.006(3) 0.011(3)
C133 0.039(4) 0.040(4) 0.060(4) 0.014(3) 0.007(3) 0.013(3)
C134 0.038(4) 0.042(4) 0.059(4) 0.016(3) 0.012(3) 0.016(3)
C135 0.047(4) 0.042(4) 0.055(4) 0.014(3) 0.015(3) 0.009(3)
C136 0.048(5) 0.069(6) 0.065(5) 0.014(4) 0.017(4) 0.006(4)
C141 0.038(4) 0.044(4) 0.054(4) 0.013(3) 0.016(3) 0.017(3)
C142 0.037(3) 0.042(4) 0.052(4) 0.006(3) 0.006(3) 0.014(3)
C143 0.033(3) 0.037(4) 0.046(3) 0.006(3) 0.012(3) 0.006(3)
C144 0.036(3) 0.033(3) 0.047(3) 0.007(3) 0.010(3) 0.009(3)
C145 0.043(4) 0.048(4) 0.049(4) 0.005(3) 0.014(3) 0.011(3)
C146 0.041(4) 0.044(4) 0.069(5) 0.013(4) 0.014(3) 0.015(3)
C151 0.042(4) 0.037(4) 0.049(4) 0.003(3) 0.011(3) 0.013(3)
C152 0.046(4) 0.039(4) 0.039(3) -0.002(3) 0.005(3) 0.009(3)
C153 0.039(3) 0.031(3) 0.044(3) -0.004(3) 0.004(3) 0.008(3)
C154 0.035(3) 0.039(4) 0.047(4) -0.011(3) 0.006(3) 0.002(3)
C155 0.042(4) 0.032(3) 0.044(3) -0.010(3) 0.006(3) 0.002(3)
C156 0.051(5) 0.051(5) 0.070(5) -0.014(4) 0.025(4) -0.007(4)
O7 0.226(17) 0.071(6) 0.082(6) 0.015(5) -0.010(8) -0.027(8)
O8 0.073(5) 0.082(6) 0.092(6) -0.020(4) 0.005(4) 0.015(4)
O9 0.070(4) 0.068(5) 0.088(5) -0.015(4) 0.008(4) 0.006(4)
O17 0.063(4) 0.055(4) 0.068(4) 0.001(3) 0.023(3) 0.002(3)
C17 0.063(6) 0.076(7) 0.067(6) -0.005(5) 0.009(5) 0.009(5)
O18 0.058(4) 0.060(4) 0.068(4) 0.007(3) 0.011(3) 0.012(3)
O19 0.044(3) 0.037(3) 0.047(3) -0.001(2) 0.007(2) 0.008(2)
O29 0.037(2) 0.038(3) 0.055(3) -0.003(2) 0.010(2) 0.010(2)
O47 0.096(6) 0.056(4) 0.063(4) -0.001(3) 0.020(4) 0.003(4)
O37 0.066(8) 0.052(7) 0.064(7) 0.010(6) 0.012(6) 0.003(6)
O38 0.037(5) 0.058(7) 0.048(5) -0.010(5) 0.005(4) -0.001(5)
O39 0.041(6) 0.022(5) 0.184(19) -0.018(8) 0.011(9) -0.005(5)
O40 0.071(8) 0.038(6) 0.102(11) 0.002(6) 0.045(8) -0.020(6)

loop_
_atom_type_symbol
_atom_type_description
_atom_type_scat_dispersion_real
_atom_type_scat_dispersion_imag
_atom_type_scat_source
C C 0.0033 0.0000 'International Tables Vol C Tables 4.2.6.8 and 6.1.1.4'
H H 0.0000 0.0000 'International Tables Vol C Tables 4.2.6.8 and 6.1.1.4'
O O 0.0106 0.0000 'International Tables Vol C Tables 4.2.6.8 and 6.1.1.4'
Na Na 0.0362 0.0000 'International Tables Vol C Tables 4.2.6.8 and 6.1.1.4'

loop_
_geom_angle_atom_site_label_1
_geom_angle_atom_site_label_2
_geom_angle_atom_site_label_3
_geom_angle
_geom_angle_site_symmetry_1
_geom_angle_site_symmetry_3
O83 Na1 O33 92.7(2) . .
O83 Na1 O82 73.6(2) . .
O33 Na1 O82 164.0(2) . .
O83 Na1 O32 163.7(2) . .
O33 Na1 O32 73.1(2) . .
O82 Na1 O32 121.6(2) . .
O83 Na1 O2 91.7(2) . 1_545
O33 Na1 O2 88.7(2) . 1_545
O82 Na1 O2 83.7(2) . 1_545
O32 Na1 O2 95.8(2) . 1_545
O83 Na1 O132 86.2(2) . 1_565
O33 Na1 O132 88.9(2) . 1_565
O82 Na1 O132 98.1(2) . 1_565
O32 Na1 O132 85.6(2) . 1_565
O2 Na1 O132 176.8(3) 1_545 1_565
O83 Na1 C83 25.73(19) . .
O33 Na1 C83 113.7(2) . .
O82 Na1 C83 51.0(2) . .
O32 Na1 C83 170.4(2) . .
O2 Na1 C83 78.0(2) 1_545 .
O132 Na1 C83 100.9(2) 1_565 .
O83 Na1 C33 113.4(2) . .
O33 Na1 C33 25.68(18) . .
O82 Na1 C33 170.2(2) . .
O32 Na1 C33 50.8(2) . .
O2 Na1 C33 102.5(2) 1_545 .
O132 Na1 C33 76.1(2) 1_565 .
C83 Na1 C33 137.4(2) . .
O7 Na2 O8 78.1(4) . .
O7 Na2 O9 73.6(6) . .
O8 Na2 O9 85.0(3) . .
O7 Na2 O52 103.2(6) . .
O8 Na2 O52 94.8(3) . .
O9 Na2 O52 176.7(3) . .
O7 Na2 O22 78.7(3) . 1_556
O8 Na2 O22 154.9(4) . 1_556
O9 Na2 O22 79.4(3) . 1_556
O52 Na2 O22 99.6(2) . 1_556
O7 Na2 O113 170.9(5) . 1_565
O8 Na2 O113 94.8(3) . 1_565
O9 Na2 O113 100.4(3) . 1_565
O52 Na2 O113 82.8(2) . 1_565
O22 Na2 O113 107.3(2) 1_556 1_565
C1 O1 C5 114.7(6) . .
C2 O2 Na1 116.2(5) . 1_565
C2 O2 H2A 109.5 . .
Na1 O2 H2A 50.7 1_565 .
C3 O3 H3 109.5 . .
C11 O4 C4 117.1(6) . .
C6 O6 H6 109.5 . .
C15 O11 C11 113.4(6) . .
C12 O12 H12 109.5 . .
C13 O13 H13 109.5 . .
C21 O14 C14 116.7(5) . .
C16 O16 H16 109.5 . .
C21 O21 C25 113.3(6) . .
C22 O22 Na2 109.0(4) . 1_554
C22 O22 H22A 109.5 . .
Na2 O22 H22A 123.8 1_554 .
C23 O23 H23 109.5 . .
C31 O24 C24 117.0(6) . .
C26 O26 H26 109.5 . .
C31 O31 C35 115.0(6) . .
C32 O32 Na1 108.5(4) . .
C32 O32 H32A 109.5 . .
Na1 O32 H32A 115.2 . .
C33 O33 Na1 108.4(4) . .
C33 O33 H33A 109.5 . .
Na1 O33 H33A 35.2 . .
C41 O34 C34 116.3(6) . .
C36 O36 H36 109.5 . .
C41 O41 C45 112.3(6) . .
C42 O42 H42 109.5 . .
C43 O43 H43 109.5 . .
C44 O44 C51 119.8(6) . .
C46 O46 H46 109.5 . .
C51 O51 C55 112.0(6) . .
C52 O52 Na2 133.8(5) . .
C52 O52 H52A 109.5 . .
Na2 O52 H52A 106.4 . .
C53 O53 H53 109.5 . .
C61 O54 C54 116.5(5) . .
C56 O56 H56 109.5 . .
C61 O61 C65 114.9(6) . .
C62 O62 H62 109.5 . .
C63 O63 H63 109.5 . .
C71 O64 C64 116.1(6) . .
C66 O66 H66 109.5 . .
C71 O71 C75 112.0(6) . .
C72 O72 H72 109.5 . .
C73 O73 H73 109.5 . .
C1 O74 C74 115.4(6) . .
C76 O76 H76 109.5 . .
C81 O81 C85 116.3(6) . .
C82 O82 Na1 108.9(4) . .
C82 O82 H82A 109.5 . .
Na1 O82 H82A 115.5 . .
C83 O83 Na1 109.4(4) . .
C83 O83 H83A 109.5 . .
Na1 O83 H83A 119.4 . .
C84 O84 C91 114.8(6) . .
C86 O86 H86 109.5 . .
C91 O91 C95 112.8(6) . .
C92 O92 H92 109.5 . .
C93 O93 H93 109.5 . .
C101 O94 C94 118.7(6) . .
C96 O96 H96 109.5 . .
C101 O101 C105 114.3(6) . .
C102 O102 H102 109.5 . .
C103 O103 H103 109.5 . .
C111 O104 C104 116.8(5) . .
C106 O106 H106 109.5 . .
C111 O111 C115 116.0(6) . .
C112 O112 H112 109.5 . .
C113 O113 Na2 130.2(5) . 1_545
C113 O113 H11D 109.5 . .
Na2 O113 H11D 104.2 1_545 .
C121 O114 C114 116.2(6) . .
C116 O116 H116 109.5 . .
C121 O121 C125 112.4(6) . .
C122 O122 H122 109.5 . .
C123 O123 H123 109.5 . .
C124 O124 C131 117.1(6) . .
C126 O126 H126 109.5 . .
C131 O131 C135 112.4(6) . .
C132 O132 Na1 111.7(5) . 1_545
C132 O132 H13E 109.5 . .
Na1 O132 H13E 109.5 1_545 .
C133 O133 H133 109.5 . .
C141 O134 C134 117.5(6) . .
C136 O136 H136 109.5 . .
C141 O141 C145 112.2(6) . .
C142 O142 H142 109.5 . .
C143 O143 H143 109.5 . .
C151 O144 C144 116.3(6) . .
C146 O146 H146 109.5 . .
C151 O151 C155 114.2(6) . .
C152 O152 H152 109.5 . .
C153 O153 H153 109.5 . .
C81 O154 C154 117.5(6) . .
C156 O156 H156 109.5 . .
O1 C1 O74 110.8(6) . .
O1 C1 C2 109.1(6) . .
O74 C1 C2 108.1(6) . .
O1 C1 H1 109.6 . .
O74 C1 H1 109.6 . .
C2 C1 H1 109.6 . .
O2 C2 C3 113.7(6) . .
O2 C2 C1 110.2(6) . .
C3 C2 C1 111.5(6) . .
O2 C2 H2 107.0 . .
C3 C2 H2 107.0 . .
C1 C2 H2 107.0 . .
O3 C3 C2 107.9(6) . .
O3 C3 C4 110.4(6) . .
C2 C3 C4 109.2(6) . .
O3 C3 H3A 109.8 . .
C2 C3 H3A 109.8 . .
C4 C3 H3A 109.8 . .
O4 C4 C5 110.4(6) . .
O4 C4 C3 105.9(6) . .
C5 C4 C3 110.7(6) . .
O4 C4 H4 110.0 . .
C5 C4 H4 110.0 . .
C3 C4 H4 110.0 . .
O1 C5 C4 107.3(6) . .
O1 C5 C6 106.9(7) . .
C4 C5 C6 114.6(7) . .
O1 C5 H5 109.3 . .
C4 C5 H5 109.3 . .
C6 C5 H5 109.3 . .
O6 C6 C5 111.1(7) . .
O6 C6 H6A 109.4 . .
C5 C6 H6A 109.4 . .
O6 C6 H6B 109.4 . .
C5 C6 H6B 109.4 . .
H6A C6 H6B 108.0 . .
O11 C11 O4 110.8(6) . .
O11 C11 C12 111.8(5) . .
O4 C11 C12 108.2(6) . .
O11 C11 H11 108.7 . .
O4 C11 H11 108.7 . .
C12 C11 H11 108.7 . .
O12 C12 C11 107.6(6) . .
O12 C12 C13 111.8(6) . .
C11 C12 C13 109.7(6) . .
O12 C12 H12A 109.2 . .
C11 C12 H12A 109.2 . .
C13 C12 H12A 109.2 . .
O13 C13 C14 111.9(6) . .
O13 C13 C12 111.8(6) . .
C14 C13 C12 106.6(6) . .
O13 C13 H13A 108.8 . .
C14 C13 H13A 108.8 . .
C12 C13 H13A 108.8 . .
O14 C14 C13 107.1(5) . .
O14 C14 C15 109.9(5) . .
C13 C14 C15 110.3(6) . .
O14 C14 H14 109.8 . .
C13 C14 H14 109.8 . .
C15 C14 H14 109.8 . .
O11 C15 C16 105.6(6) . .
O11 C15 C14 110.5(6) . .
C16 C15 C14 113.2(6) . .
O11 C15 H15 109.1 . .
C16 C15 H15 109.1 . .
C14 C15 H15 109.1 . .
O16 C16 C15 110.8(7) . .
O16 C16 H16A 109.5 . .
C15 C16 H16A 109.5 . .
O16 C16 H16B 109.5 . .
C15 C16 H16B 109.5 . .
H16A C16 H16B 108.1 . .
O21 C21 O14 112.5(7) . .
O21 C21 C22 109.7(6) . .
O14 C21 C22 108.3(6) . .
O21 C21 H21 108.7 . .
O14 C21 H21 108.7 . .
C22 C21 H21 108.7 . .
O22 C22 C21 112.7(6) . .
O22 C22 C23 112.0(6) . .
C21 C22 C23 110.2(6) . .
O22 C22 H22 107.2 . .
C21 C22 H22 107.2 . .
C23 C22 H22 107.2 . .
O23 C23 C24 109.4(6) . .
O23 C23 C22 112.2(6) . .
C24 C23 C22 107.5(6) . .
O23 C23 H23A 109.2 . .
C24 C23 H23A 109.2 . .
C22 C23 H23A 109.2 . .
O24 C24 C25 110.6(6) . .
O24 C24 C23 109.3(6) . .
C25 C24 C23 110.6(6) . .
O24 C24 H24 108.8 . .
C25 C24 H24 108.8 . .
C23 C24 H24 108.8 . .
O21 C25 C24 110.7(7) . .
O21 C25 C26 104.8(7) . .
C24 C25 C26 112.7(7) . .
O21 C25 H25 109.5 . .
C24 C25 H25 109.5 . .
C26 C25 H25 109.5 . .
O26 C26 C25 113.2(9) . .
O26 C26 H26A 108.9 . .
C25 C26 H26A 108.9 . .
O26 C26 H26B 108.9 . .
C25 C26 H26B 108.9 . .
H26A C26 H26B 107.8 . .
O24 C31 O31 110.9(7) . .
O24 C31 C32 108.7(6) . .
O31 C31 C32 111.5(6) . .
O24 C31 H31 108.5 . .
O31 C31 H31 108.5 . .
C32 C31 H31 108.5 . .
O32 C32 C33 114.0(6) . .
O32 C32 C31 110.7(6) . .
C33 C32 C31 109.5(7) . .
O32 C32 H32 107.4 . .
C33 C32 H32 107.4 . .
C31 C32 H32 107.5 . .
O33 C33 C32 108.5(6) . .
O33 C33 C34 111.0(6) . .
C32 C33 C34 109.5(6) . .
O33 C33 Na1 46.0(3) . .
C32 C33 Na1 78.5(4) . .
C34 C33 Na1 156.1(5) . .
O33 C33 H33 109.3 . .
C32 C33 H33 109.3 . .
C34 C33 H33 109.3 . .
Na1 C33 H33 88.0 . .
O34 C34 C33 108.3(6) . .
O34 C34 C35 110.0(6) . .
C33 C34 C35 109.6(6) . .
O34 C34 H34 109.7 . .
C33 C34 H34 109.7 . .
C35 C34 H34 109.7 . .
O31 C35 C36 104.0(9) . .
O31 C35 C34 106.7(7) . .
C36 C35 C34 114.3(8) . .
O31 C35 H35 110.5 . .
C36 C35 H35 110.5 . .
C34 C35 H35 110.5 . .
O36 C36 C35 115.1(15) . .
O36 C36 H36A 108.5 . .
C35 C36 H36A 108.5 . .
O36 C36 H36B 108.5 . .
C35 C36 H36B 108.5 . .
H36A C36 H36B 107.5 . .
O34 C41 O41 109.7(6) . .
O34 C41 C42 110.3(6) . .
O41 C41 C42 111.6(6) . .
O34 C41 H41 108.4 . .
O41 C41 H41 108.4 . .
C42 C41 H41 108.4 . .
O42 C42 C41 110.9(6) . .
O42 C42 C43 111.7(6) . .
C41 C42 C43 109.8(6) . .
O42 C42 H42A 108.1 . .
C41 C42 H42A 108.1 . .
C43 C42 H42A 108.1 . .
O43 C43 C44 109.0(6) . .
O43 C43 C42 111.9(6) . .
C44 C43 C42 112.9(6) . .
O43 C43 H43A 107.6 . .
C44 C43 H43A 107.6 . .
C42 C43 H43A 107.6 . .
O44 C44 C43 106.4(6) . .
O44 C44 C45 109.6(6) . .
C43 C44 C45 110.9(6) . .
O44 C44 H44 110.0 . .
C43 C44 H44 110.0 . .
C45 C44 H44 110.0 . .
O41 C45 C46 107.6(6) . .
O41 C45 C44 108.3(6) . .
C46 C45 C44 111.9(6) . .
O41 C45 H45 109.7 . .
C46 C45 H45 109.7 . .
C44 C45 H45 109.7 . .
O46 C46 C45 110.1(7) . .
O46 C46 H46A 109.6 . .
C45 C46 H46A 109.6 . .
O46 C46 H46B 109.6 . .
C45 C46 H46B 109.6 . .
H46A C46 H46B 108.2 . .
O44 C51 O51 109.9(6) . .
O44 C51 C52 108.2(6) . .
O51 C51 C52 111.1(6) . .
O44 C51 H51 109.2 . .
O51 C51 H51 109.2 . .
C52 C51 H51 109.2 . .
O52 C52 C51 112.9(7) . .
O52 C52 C53 111.9(6) . .
C51 C52 C53 110.1(6) . .
O52 C52 H52 107.2 . .
C51 C52 H52 107.2 . .
C53 C52 H52 107.2 . .
O53 C53 C54 108.8(6) . .
O53 C53 C52 112.2(6) . .
C54 C53 C52 109.6(6) . .
O53 C53 H53A 108.7 . .
C54 C53 H53A 108.7 . .
C52 C53 H53A 108.7 . .
O54 C54 C55 110.8(6) . .
O54 C54 C53 107.6(6) . .
C55 C54 C53 110.6(6) . .
O54 C54 H54 109.2 . .
C55 C54 H54 109.2 . .
C53 C54 H54 109.2 . .
O51 C55 C54 107.9(6) . .
O51 C55 C56 106.7(6) . .
C54 C55 C56 114.0(7) . .
O51 C55 H55 109.4 . .
C54 C55 H55 109.4 . .
C56 C55 H55 109.4 . .
O56 C56 C55 110.1(7) . .
O56 C56 H56A 109.6 . .
C55 C56 H56A 109.6 . .
O56 C56 H56B 109.6 . .
C55 C56 H56B 109.6 . .
H56A C56 H56B 108.2 . .
O54 C61 O61 110.4(6) . .
O54 C61 C62 109.6(6) . .
O61 C61 C62 110.2(6) . .
O54 C61 H61 108.9 . .
O61 C61 H61 108.9 . .
C62 C61 H61 108.9 . .
O62 C62 C63 112.1(7) . .
O62 C62 C61 108.9(6) . .
C63 C62 C61 111.6(6) . .
O62 C62 H62A 108.0 . .
C63 C62 H62A 108.0 . .
C61 C62 H62A 108.0 . .
O63 C63 C62 108.2(6) . .
O63 C63 C64 109.1(6) . .
C62 C63 C64 108.7(6) . .
O63 C63 H63A 110.2 . .
C62 C63 H63A 110.2 . .
C64 C63 H63A 110.2 . .
O64 C64 C63 108.3(6) . .
O64 C64 C65 109.6(6) . .
C63 C64 C65 108.2(6) . .
O64 C64 H64 110.2 . .
C63 C64 H64 110.2 . .
C65 C64 H64 110.2 . .
O61 C65 C66 106.7(6) . .
O61 C65 C64 109.1(6) . .
C66 C65 C64 112.5(7) . .
O61 C65 H65 109.5 . .
C66 C65 H65 109.5 . .
C64 C65 H65 109.5 . .
O66 C66 C65 112.5(8) . .
O66 C66 H66A 109.1 . .
C65 C66 H66A 109.1 . .
O66 C66 H66B 109.1 . .
C65 C66 H66B 109.1 . .
H66A C66 H66B 107.8 . .
O64 C71 O71 111.4(6) . .
O64 C71 C72 110.0(6) . .
O71 C71 C72 110.2(6) . .
O64 C71 H71 108.4 . .
O71 C71 H71 108.4 . .
C72 C71 H71 108.4 . .
O72 C72 C73 111.6(6) . .
O72 C72 C71 109.3(6) . .
C73 C72 C71 113.2(6) . .
O72 C72 H72A 107.5 . .
C73 C72 H72A 107.5 . .
C71 C72 H72A 107.5 . .
O73 C73 C74 112.3(6) . .
O73 C73 C72 111.9(6) . .
C74 C73 C72 108.9(6) . .
O73 C73 H73A 107.8 . .
C74 C73 H73A 107.8 . .
C72 C73 H73A 107.8 . .
O74 C74 C73 106.9(6) . .
O74 C74 C75 112.4(6) . .
C73 C74 C75 111.1(6) . .
O74 C74 H74 108.8 . .
C73 C74 H74 108.8 . .
C75 C74 H74 108.8 . .
O71 C75 C76 107.1(7) . .
O71 C75 C74 108.1(6) . .
C76 C75 C74 116.0(7) . .
O71 C75 H75 108.5 . .
C76 C75 H75 108.5 . .
C74 C75 H75 108.5 . .
O76 C76 C75 111.3(7) . .
O76 C76 H76A 109.4 . .
C75 C76 H76A 109.4 . .
O76 C76 H76B 109.4 . .
C75 C76 H76B 109.4 . .
H76A C76 H76B 108.0 . .
O154 C81 O81 111.1(7) . .
O154 C81 C82 107.8(6) . .
O81 C81 C82 110.3(6) . .
O154 C81 H81 109.2 . .
O81 C81 H81 109.2 . .
C82 C81 H81 109.2 . .
O82 C82 C83 112.9(6) . .
O82 C82 C81 111.5(6) . .
C83 C82 C81 110.6(6) . .
O82 C82 H82 107.2 . .
C83 C82 H82 107.2 . .
C81 C82 H82 107.2 . .
O83 C83 C84 110.5(6) . .
O83 C83 C82 109.1(6) . .
C84 C83 C82 109.3(6) . .
O83 C83 Na1 44.9(3) . .
C84 C83 Na1 154.4(5) . .
C82 C83 Na1 79.2(4) . .
O83 C83 H83 109.3 . .
C84 C83 H83 109.3 . .
C82 C83 H83 109.3 . .
Na1 C83 H83 89.3 . .
O84 C84 C83 109.3(7) . .
O84 C84 C85 110.2(7) . .
C83 C84 C85 109.1(6) . .
O84 C84 H84 109.4 . .
C83 C84 H84 109.4 . .
C85 C84 H84 109.4 . .
O81 C85 C86 107.8(9) . .
O81 C85 C84 108.4(7) . .
C86 C85 C84 112.2(7) . .
O81 C85 H85 109.5 . .
C86 C85 H85 109.5 . .
C84 C85 H85 109.5 . .
O86 C86 C85 112.7(11) . .
O86 C86 H86A 109.1 . .
C85 C86 H86A 109.1 . .
O86 C86 H86B 109.1 . .
C85 C86 H86B 109.1 . .
H86A C86 H86B 107.8 . .
O91 C91 O84 110.8(6) . .
O91 C91 C92 112.4(6) . .
O84 C91 C92 107.9(6) . .
O91 C91 H91 108.5 . .
O84 C91 H91 108.5 . .
C92 C91 H91 108.5 . .
O92 C92 C93 112.4(6) . .
O92 C92 C91 110.5(6) . .
C93 C92 C91 110.1(6) . .
O92 C92 H92A 107.9 . .
C93 C92 H92A 107.9 . .
C91 C92 H92A 107.9 . .
O93 C93 C94 109.0(6) . .
O93 C93 C92 112.1(6) . .
C94 C93 C92 110.8(6) . .
O93 C93 H93A 108.3 . .
C94 C93 H93A 108.3 . .
C92 C93 H93A 108.3 . .
O94 C94 C93 105.5(6) . .
O94 C94 C95 108.5(6) . .
C93 C94 C95 113.8(6) . .
O94 C94 H94 109.6 . .
C93 C94 H94 109.6 . .
C95 C94 H94 109.6 . .
O91 C95 C96 107.5(7) . .
O91 C95 C94 108.3(6) . .
C96 C95 C94 112.6(7) . .
O91 C95 H95 109.4 . .
C96 C95 H95 109.4 . .
C94 C95 H95 109.4 . .
O96 C96 C95 110.6(9) . .
O96 C96 H96A 109.5 . .
C95 C96 H96A 109.5 . .
O96 C96 H96B 109.5 . .
C95 C96 H96B 109.5 . .
H96A C96 H96B 108.1 . .
O101 C101 O94 109.0(6) . .
O101 C101 C102 111.5(6) . .
O94 C101 C102 106.5(6) . .
O101 C101 H101 109.9 . .
O94 C101 H101 109.9 . .
C102 C101 H101 109.9 . .
O102 C102 C101 111.3(6) . .
O102 C102 C103 112.9(6) . .
C101 C102 C103 109.6(6) . .
O102 C102 H10A 107.6 . .
C101 C102 H10A 107.6 . .
C103 C102 H10A 107.6 . .
O103 C103 C104 109.8(6) . .
O103 C103 C102 111.0(6) . .
C104 C103 C102 110.2(6) . .
O103 C103 H10B 108.6 . .
C104 C103 H10B 108.6 . .
C102 C103 H10B 108.6 . .
O104 C104 C105 110.2(6) . .
O104 C104 C103 106.9(6) . .
C105 C104 C103 110.4(6) . .
O104 C104 H104 109.7 . .
C105 C104 H104 109.7 . .
C103 C104 H104 109.7 . .
O101 C105 C104 109.3(6) . .
O101 C105 C106 106.3(6) . .
C104 C105 C106 116.5(6) . .
O101 C105 H105 108.1 . .
C104 C105 H105 108.1 . .
C106 C105 H105 108.1 . .
O106 C106 C105 113.0(7) . .
O106 C106 H10C 109.0 . .
C105 C106 H10C 109.0 . .
O106 C106 H10D 109.0 . .
C105 C106 H10D 109.0 . .
H10C C106 H10D 107.8 . .
O111 C111 O104 110.4(6) . .
O111 C111 C112 111.3(6) . .
O104 C111 C112 108.4(6) . .
O111 C111 H111 108.9 . .
O104 C111 H111 108.9 . .
C112 C111 H111 108.9 . .
O112 C112 C111 111.3(6) . .
O112 C112 C113 110.6(6) . .
C111 C112 C113 112.8(6) . .
O112 C112 H11A 107.3 . .
C111 C112 H11A 107.3 . .
C113 C112 H11A 107.3 . .
O113 C113 C114 111.1(6) . .
O113 C113 C112 109.2(6) . .
C114 C113 C112 110.9(6) . .
O113 C113 H113 108.5 . .
C114 C113 H113 108.5 . .
C112 C113 H113 108.5 . .
O114 C114 C113 108.5(6) . .
O114 C114 C115 109.6(6) . .
C113 C114 C115 110.3(6) . .
O114 C114 H114 109.5 . .
C113 C114 H114 109.5 . .
C115 C114 H114 109.5 . .
O111 C115 C116 106.2(7) . .
O111 C115 C114 106.7(6) . .
C116 C115 C114 114.5(7) . .
O111 C115 H115 109.8 . .
C116 C115 H115 109.8 . .
C114 C115 H115 109.8 . .
O116 C116 C115 110.4(8) . .
O116 C116 H11B 109.6 . .
C115 C116 H11B 109.6 . .
O116 C116 H11C 109.6 . .
C115 C116 H11C 109.6 . .
H11B C116 H11C 108.1 . .
O121 C121 O114 110.6(6) . .
O121 C121 C122 110.9(6) . .
O114 C121 C122 110.4(6) . .
O121 C121 H121 108.3 . .
O114 C121 H121 108.3 . .
C122 C121 H121 108.3 . .
O122 C122 C123 113.1(7) . .
O122 C122 C121 109.3(6) . .
C123 C122 C121 112.8(6) . .
O122 C122 H12B 107.1 . .
C123 C122 H12B 107.1 . .
C121 C122 H12B 107.1 . .
O123 C123 C122 113.3(6) . .
O123 C123 C124 110.5(6) . .
C122 C123 C124 110.8(6) . .
O123 C123 H12C 107.3 . .
C122 C123 H12C 107.3 . .
C124 C123 H12C 107.3 . .
O124 C124 C123 108.4(6) . .
O124 C124 C125 111.5(6) . .
C123 C124 C125 109.9(6) . .
O124 C124 H124 109.0 . .
C123 C124 H124 109.0 . .
C125 C124 H124 109.0 . .
O121 C125 C126 105.9(7) . .
O121 C125 C124 108.4(6) . .
C126 C125 C124 115.3(6) . .
O121 C125 H125 109.0 . .
C126 C125 H125 109.0 . .
C124 C125 H125 109.0 . .
O126 C126 C125 112.9(7) . .
O126 C126 H12D 109.0 . .
C125 C126 H12D 109.0 . .
O126 C126 H12E 109.0 . .
C125 C126 H12E 109.0 . .
H12D C126 H12E 107.8 . .
O131 C131 O124 110.9(6) . .
O131 C131 C132 110.8(6) . .
O124 C131 C132 109.5(6) . .
O131 C131 H131 108.5 . .
O124 C131 H131 108.5 . .
C132 C131 H131 108.5 . .
O132 C132 C133 113.2(6) . .
O132 C132 C131 110.7(6) . .
C133 C132 C131 109.3(6) . .
O132 C132 H132 107.8 . .
C133 C132 H132 107.8 . .
C131 C132 H132 107.8 . .
O133 C133 C132 108.8(7) . .
O133 C133 C134 109.4(7) . .
C132 C133 C134 108.5(6) . .
O133 C133 H13B 110.0 . .
C132 C133 H13B 110.0 . .
C134 C133 H13B 110.0 . .
O134 C134 C135 109.7(6) . .
O134 C134 C133 106.1(6) . .
C135 C134 C133 110.3(7) . .
O134 C134 H134 110.2 . .
C135 C134 H134 110.2 . .
C133 C134 H134 110.2 . .
O131 C135 C136 107.1(7) . .
O131 C135 C134 106.6(6) . .
C136 C135 C134 114.5(7) . .
O131 C135 H135 109.5 . .
C136 C135 H135 109.5 . .
C134 C135 H135 109.5 . .
O136 C136 C135 109.9(9) . .
O136 C136 H13C 109.7 . .
C135 C136 H13C 109.7 . .
O136 C136 H13D 109.7 . .
C135 C136 H13D 109.7 . .
H13C C136 H13D 108.2 . .
O134 C141 O141 110.6(6) . .
O134 C141 C142 108.7(6) . .
O141 C141 C142 111.8(6) . .
O134 C141 H141 108.5 . .
O141 C141 H141 108.5 . .
C142 C141 H141 108.5 . .
O142 C142 C141 110.7(6) . .
O142 C142 C143 107.8(6) . .
C141 C142 C143 110.1(6) . .
O142 C142 H14A 109.4 . .
C141 C142 H14A 109.4 . .
C143 C142 H14A 109.4 . .
O143 C143 C144 106.5(5) . .
O143 C143 C142 112.6(6) . .
C144 C143 C142 107.3(6) . .
O143 C143 H14B 110.1 . .
C144 C143 H14B 110.1 . .
C142 C143 H14B 110.1 . .
O144 C144 C145 108.4(6) . .
O144 C144 C143 107.5(6) . .
C145 C144 C143 109.0(6) . .
O144 C144 H144 110.6 . .
C145 C144 H144 110.6 . .
C143 C144 H144 110.6 . .
O141 C145 C146 103.4(7) . .
O141 C145 C144 108.1(6) . .
C146 C145 C144 112.7(6) . .
O141 C145 H145 110.8 . .
C146 C145 H145 110.8 . .
C144 C145 H145 110.8 . .
O146 C146 C145 110.8(7) . .
O146 C146 H14C 109.5 . .
C145 C146 H14C 109.5 . .
O146 C146 H14D 109.5 . .
C145 C146 H14D 109.5 . .
H14C C146 H14D 108.1 . .
O144 C151 O151 111.6(6) . .
O144 C151 C152 109.5(6) . .
O151 C151 C152 110.7(6) . .
O144 C151 H151 108.3 . .
O151 C151 H151 108.3 . .
C152 C151 H151 108.3 . .
O152 C152 C151 111.5(6) . .
O152 C152 C153 111.9(6) . .
C151 C152 C153 110.7(6) . .
O152 C152 H15A 107.5 . .
C151 C152 H15A 107.5 . .
C153 C152 H15A 107.5 . .
O153 C153 C154 109.2(6) . .
O153 C153 C152 111.9(6) . .
C154 C153 C152 109.2(6) . .
O153 C153 H15B 108.8 . .
C154 C153 H15B 108.8 . .
C152 C153 H15B 108.8 . .
O154 C154 C153 108.4(6) . .
O154 C154 C155 109.7(6) . .
C153 C154 C155 111.5(6) . .
O154 C154 H154 109.1 . .
C153 C154 H154 109.1 . .
C155 C154 H154 109.1 . .
O151 C155 C156 107.1(6) . .
O151 C155 C154 108.7(6) . .
C156 C155 C154 113.8(6) . .
O151 C155 H155 109.0 . .
C156 C155 H155 109.0 . .
C154 C155 H155 109.0 . .
O156 C156 C155 110.9(7) . .
O156 C156 H15C 109.5 . .
C155 C156 H15C 109.5 . .
O156 C156 H15D 109.5 . .
C155 C156 H15D 109.5 . .
H15C C156 H15D 108.1 . .
O17 C17 H17A 109.5 . .
O17 C17 H17B 109.5 . .
H17A C17 H17B 109.5 . .
O17 C17 H17C 109.5 . .
H17A C17 H17C 109.5 . .
H17B C17 H17C 109.5 . .

loop_
_geom_bond_atom_site_label_1
_geom_bond_atom_site_label_2
_geom_bond_distance
_geom_bond_site_symmetry_2
Na1 O83 2.319(6) .
Na1 O33 2.351(6) .
Na1 O82 2.424(6) .
Na1 O32 2.433(6) .
Na1 O2 2.476(7) 1_545
Na1 O132 2.539(7) 1_565
Na1 C83 3.099(8) .
Na1 C33 3.104(8) .
Na2 O7 2.378(11) .
Na2 O8 2.388(10) .
Na2 O9 2.481(10) .
Na2 O52 2.493(7) .
Na2 O22 2.493(6) 1_556
Na2 O113 2.497(7) 1_565
O1 C1 1.426(9) .
O1 C5 1.440(10) .
O2 C2 1.426(9) .
O2 Na1 2.476(7) 1_565
O2 H2A 0.9800 .
O3 C3 1.449(9) .
O3 H3 0.9800 .
O4 C11 1.424(9) .
O4 C4 1.446(9) .
O6 C6 1.406(13) .
O6 H6 0.9800 .
O11 C15 1.417(10) .
O11 C11 1.419(8) .
O12 C12 1.425(8) .
O12 H12 0.9800 .
O13 C13 1.414(9) .
O13 H13 0.9800 .
O14 C21 1.409(9) .
O14 C14 1.438(9) .
O16 C16 1.442(10) .
O16 H16 0.9800 .
O21 C21 1.392(9) .
O21 C25 1.439(10) .
O22 C22 1.414(9) .
O22 Na2 2.493(6) 1_554
O22 H22A 0.9800 .
O23 C23 1.425(9) .
O23 H23 0.9800 .
O24 C31 1.405(10) .
O24 C24 1.431(9) .
O26 C26 1.353(17) .
O26 H26 0.9800 .
O31 C31 1.422(9) .
O31 C35 1.451(11) .
O32 C32 1.404(10) .
O32 H32A 0.9800 .
O33 C33 1.417(9) .
O33 H33A 0.9800 .
O34 C41 1.416(9) .
O34 C34 1.429(9) .
O36 C36 1.33(3) .
O36 H36 0.9800 .
O41 C41 1.432(9) .
O41 C45 1.454(10) .
O42 C42 1.436(9) .
O42 H42 0.9800 .
O43 C43 1.402(9) .
O43 H43 0.9800 .
O44 C44 1.414(9) .
O44 C51 1.418(8) .
O46 C46 1.438(11) .
O46 H46 0.9800 .
O51 C51 1.417(10) .
O51 C55 1.438(10) .
O52 C52 1.419(10) .
O52 H52A 0.9800 .
O53 C53 1.421(10) .
O53 H53 0.9800 .
O54 C61 1.408(9) .
O54 C54 1.440(8) .
O56 C56 1.411(11) .
O56 H56 0.9800 .
O61 C61 1.418(10) .
O61 C65 1.438(9) .
O62 C62 1.429(9) .
O62 H62 0.9800 .
O63 C63 1.441(9) .
O63 H63 0.9800 .
O64 C71 1.405(10) .
O64 C64 1.414(8) .
O66 C66 1.438(13) .
O66 H66 0.9800 .
O71 C71 1.406(9) .
O71 C75 1.432(10) .
O72 C72 1.406(9) .
O72 H72 0.9800 .
O73 C73 1.404(10) .
O73 H73 0.9800 .
O74 C1 1.429(8) .
O74 C74 1.440(9) .
O76 C76 1.384(14) .
O76 H76 0.9800 .
O81 C81 1.418(10) .
O81 C85 1.424(12) .
O82 C82 1.425(10) .
O82 H82A 0.9800 .
O83 C83 1.426(9) .
O83 H83A 0.9800 .
O84 C84 1.409(10) .
O84 C91 1.430(9) .
O86 C86 1.399(18) .
O86 H86 0.9800 .
O91 C91 1.403(9) .
O91 C95 1.449(9) .
O92 C92 1.419(9) .
O92 H92 0.9800 .
O93 C93 1.412(10) .
O93 H93 0.9800 .
O94 C101 1.421(9) .
O94 C94 1.439(9) .
O96 C96 1.437(13) .
O96 H96 0.9800 .
O101 C101 1.387(10) .
O101 C105 1.445(9) .
O102 C102 1.399(10) .
O102 H102 0.9800 .
O103 C103 1.419(10) .
O103 H103 0.9800 .
O104 C111 1.422(8) .
O104 C104 1.441(9) .
O106 C106 1.433(10) .
O106 H106 0.9800 .
O111 C111 1.420(9) .
O111 C115 1.443(9) .
O112 C112 1.411(10) .
O112 H112 0.9800 .
O113 C113 1.442(9) .
O113 Na2 2.497(7) 1_545
O113 H11D 0.9800 .
O114 C121 1.414(10) .
O114 C114 1.444(8) .
O116 C116 1.383(15) .
O116 H116 0.9800 .
O121 C121 1.404(9) .
O121 C125 1.445(9) .
O122 C122 1.425(9) .
O122 H122 0.9800 .
O123 C123 1.431(9) .
O123 H123 0.9800 .
O124 C124 1.414(9) .
O124 C131 1.418(9) .
O126 C126 1.419(12) .
O126 H126 0.9800 .
O131 C131 1.418(9) .
O131 C135 1.464(9) .
O132 C132 1.409(9) .
O132 Na1 2.539(7) 1_545
O132 H13E 0.9800 .
O133 C133 1.408(11) .
O133 H133 0.9800 .
O134 C141 1.417(10) .
O134 C134 1.443(9) .
O136 C136 1.399(16) .
O136 H136 0.9800 .
O141 C141 1.420(8) .
O141 C145 1.479(11) .
O142 C142 1.426(9) .
O142 H142 0.9800 .
O143 C143 1.398(9) .
O143 H143 0.9800 .
O144 C151 1.405(9) .
O144 C144 1.420(9) .
O146 C146 1.428(12) .
O146 H146 0.9800 .
O151 C151 1.425(9) .
O151 C155 1.440(8) .
O152 C152 1.398(9) .
O152 H152 0.9800 .
O153 C153 1.394(9) .
O153 H153 0.9800 .
O154 C81 1.388(9) .
O154 C154 1.451(9) .
O156 C156 1.451(14) .
O156 H156 0.9800 .
C1 C2 1.530(10) .
C1 H1 1.0000 .
C2 C3 1.522(10) .
C2 H2 1.0000 .
C3 C4 1.529(10) .
C3 H3A 1.0000 .
C4 C5 1.514(11) .
C4 H4 1.0000 .
C5 C6 1.514(11) .
C5 H5 1.0000 .
C6 H6A 0.9900 .
C6 H6B 0.9900 .
C11 C12 1.529(11) .
C11 H11 1.0000 .
C12 C13 1.533(11) .
C12 H12A 1.0000 .
C13 C14 1.516(8) .
C13 H13A 1.0000 .
C14 C15 1.533(10) .
C14 H14 1.0000 .
C15 C16 1.510(10) .
C15 H15 1.0000 .
C16 H16A 0.9900 .
C16 H16B 0.9900 .
C21 C22 1.527(11) .
C21 H21 1.0000 .
C22 C23 1.536(10) .
C22 H22 1.0000 .
C23 C24 1.502(10) .
C23 H23A 1.0000 .
C24 C25 1.500(12) .
C24 H24 1.0000 .
C25 C26 1.557(12) .
C25 H25 1.0000 .
C26 H26A 0.9900 .
C26 H26B 0.9900 .
C31 C32 1.528(11) .
C31 H31 1.0000 .
C32 C33 1.517(10) .
C32 H32 1.0000 .
C33 C34 1.525(10) .
C33 H33 1.0000 .
C34 C35 1.536(11) .
C34 H34 1.0000 .
C35 C36 1.505(14) .
C35 H35 1.0000 .
C36 H36A 0.9900 .
C36 H36B 0.9900 .
C41 C42 1.501(10) .
C41 H41 1.0000 .
C42 C43 1.537(10) .
C42 H42A 1.0000 .
C43 C44 1.513(10) .
C43 H43A 1.0000 .
C44 C45 1.526(10) .
C44 H44 1.0000 .
C45 C46 1.502(11) .
C45 H45 1.0000 .
C46 H46A 0.9900 .
C46 H46B 0.9900 .
C51 C52 1.495(11) .
C51 H51 1.0000 .
C52 C53 1.539(11) .
C52 H52 1.0000 .
C53 C54 1.518(11) .
C53 H53A 1.0000 .
C54 C55 1.519(11) .
C54 H54 1.0000 .
C55 C56 1.520(12) .
C55 H55 1.0000 .
C56 H56A 0.9900 .
C56 H56B 0.9900 .
C61 C62 1.540(11) .
C61 H61 1.0000 .
C62 C63 1.495(11) .
C62 H62A 1.0000 .
C63 C64 1.540(10) .
C63 H63A 1.0000 .
C64 C65 1.547(11) .
C64 H64 1.0000 .
C65 C66 1.504(11) .
C65 H65 1.0000 .
C66 H66A 0.9900 .
C66 H66B 0.9900 .
C71 C72 1.538(10) .
C71 H71 1.0000 .
C72 C73 1.519(10) .
C72 H72A 1.0000 .
C73 C74 1.513(11) .
C73 H73A 1.0000 .
C74 C75 1.518(11) .
C74 H74 1.0000 .
C75 C76 1.515(12) .
C75 H75 1.0000 .
C76 H76A 0.9900 .
C76 H76B 0.9900 .
C81 C82 1.523(11) .
C81 H81 1.0000 .
C82 C83 1.519(10) .
C82 H82 1.0000 .
C83 C84 1.505(10) .
C83 H83 1.0000 .
C84 C85 1.550(11) .
C84 H84 1.0000 .
C85 C86 1.496(12) .
C85 H85 1.0000 .
C86 H86A 0.9900 .
C86 H86B 0.9900 .
C91 C92 1.546(11) .
C91 H91 1.0000 .
C92 C93 1.519(10) .
C92 H92A 1.0000 .
C93 C94 1.507(10) .
C93 H93A 1.0000 .
C94 C95 1.522(11) .
C94 H94 1.0000 .
C95 C96 1.484(12) .
C95 H95 1.0000 .
C96 H96A 0.9900 .
C96 H96B 0.9900 .
C101 C102 1.528(11) .
C101 H101 1.0000 .
C102 C103 1.547(10) .
C102 H10A 1.0000 .
C103 C104 1.518(10) .
C103 H10B 1.0000 .
C104 C105 1.513(11) .
C104 H104 1.0000 .
C105 C106 1.519(12) .
C105 H105 1.0000 .
C106 H10C 0.9900 .
C106 H10D 0.9900 .
C111 C112 1.525(10) .
C111 H111 1.0000 .
C112 C113 1.529(10) .
C112 H11A 1.0000 .
C113 C114 1.521(10) .
C113 H113 1.0000 .
C114 C115 1.525(11) .
C114 H114 1.0000 .
C115 C116 1.493(11) .
C115 H115 1.0000 .
C116 H11B 0.9900 .
C116 H11C 0.9900 .
C121 C122 1.522(11) .
C121 H121 1.0000 .
C122 C123 1.514(11) .
C122 H12B 1.0000 .
C123 C124 1.520(10) .
C123 H12C 1.0000 .
C124 C125 1.539(11) .
C124 H124 1.0000 .
C125 C126 1.519(12) .
C125 H125 1.0000 .
C126 H12D 0.9900 .
C126 H12E 0.9900 .
C131 C132 1.525(10) .
C131 H131 1.0000 .
C132 C133 1.525(10) .
C132 H132 1.0000 .
C133 C134 1.539(10) .
C133 H13B 1.0000 .
C134 C135 1.520(11) .
C134 H134 1.0000 .
C135 C136 1.509(12) .
C135 H135 1.0000 .
C136 H13C 0.9900 .
C136 H13D 0.9900 .
C141 C142 1.498(11) .
C141 H141 1.0000 .
C142 C143 1.549(11) .
C142 H14A 1.0000 .
C143 C144 1.546(9) .
C143 H14B 1.0000 .
C144 C145 1.536(10) .
C144 H144 1.0000 .
C145 C146 1.507(10) .
C145 H145 1.0000 .
C146 H14C 0.9900 .
C146 H14D 0.9900 .
C151 C152 1.523(11) .
C151 H151 1.0000 .
C152 C153 1.532(10) .
C152 H15A 1.0000 .
C153 C154 1.499(10) .
C153 H15B 1.0000 .
C154 C155 1.519(10) .
C154 H154 1.0000 .
C155 C156 1.507(11) .
C155 H155 1.0000 .
C156 H15C 0.9900 .
C156 H15D 0.9900 .
O17 C17 1.432(12) .
C17 H17A 0.9800 .
C17 H17B 0.9800 .
C17 H17C 0.9800 .

loop_
_geom_hbond_atom_site_label_D
_geom_hbond_atom_site_label_H
_geom_hbond_atom_site_label_A
_geom_hbond_distance_DH
_geom_hbond_distance_HA
_geom_hbond_distance_DA
_geom_hbond_angle_DHA
_geom_hbond_site_symmetry_A
O2 H2A O82 0.98 2.41 3.268(8) 145.5 1_565
O3 H3 O12 0.98 1.87 2.829(8) 163.7 .
O6 H6 O156 0.98 1.74 2.717(9) 174.3 1_665
O12 H12 O143 0.98 2.30 3.183(9) 148.7 1_565
O13 H13 O112 0.98 1.92 2.654(8) 129.6 1_564
O16 H16 O18 0.98 2.02 2.798(10) 135.2 1_665
O22 H22A O13 0.98 1.94 2.912(8) 172.4 .
O23 H23 O133 0.98 1.78 2.715(8) 159.5 1_565
O26 H26 O136 0.98 1.81 2.794(11) 178.3 1_665
O32 H32A O23 0.98 1.90 2.867(8) 166.8 .
O32 H32A O24 0.98 2.29 2.784(8) 110.2 .
O33 H33A O83 0.98 2.58 3.378(7) 138.7 .
O33 H33A O132 0.98 2.61 3.427(8) 141.5 1_565
O36 H36 O37 0.98 1.91 2.59(2) 124.3 .
O36 H36 O126 0.98 2.50 3.146(14) 123.2 1_665
O42 H42 O33 0.98 1.73 2.712(8) 178.4 .
O43 H43 O47 0.98 1.71 2.668(9) 164.2 .
O52 H52A O43 0.98 1.78 2.752(8) 171.2 .
O53 H53 O113 0.98 1.84 2.787(8) 161.6 1_565
O56 H56 O19 0.98 1.73 2.342(9) 116.9 1_666
O56 H56 O146 0.98 2.40 2.894(11) 110.7 1_666
O62 H62 O53 0.98 1.82 2.742(8) 155.5 .
O63 H63 O72 0.98 1.70 2.660(8) 166.0 .
O66 H66 O17 0.98 1.87 2.832(10) 166.4 .
O72 H72 O39 0.98 1.70 2.626(14) 155.9 .
O73 H73 O92 0.98 1.88 2.772(8) 149.1 1_565
O76 H76 O38 0.98 1.84 2.812(15) 170.8 1_665
O82 H82A O153 0.98 1.84 2.811(8) 168.4 .
O83 H83A O92 0.98 1.72 2.697(7) 175.7 .
O86 H86 O38 0.98 1.82 2.766(16) 160.7 .
O92 H92 O42 0.98 1.51 2.440(7) 156.9 .
O93 H93 O72 0.98 1.48 2.426(8) 160.5 1_545
O96 H96 O66 0.98 1.99 2.809(10) 139.9 1_445
O102 H102 O93 0.98 1.80 2.758(8) 164.0 .
O103 H103 O112 0.98 2.02 2.877(9) 145.0 .
O106 H106 O56 0.98 2.26 2.760(9) 110.6 1_445
O112 H112 O53 0.98 2.44 3.010(8) 116.6 1_545
O112 H112 O62 0.98 2.47 3.024(9) 115.5 1_545
O113 H11D O122 0.98 1.64 2.613(8) 175.0 .
O122 H122 O40 0.98 1.73 2.670(13) 160.1 .
O123 H123 O42 0.98 1.93 2.761(8) 140.3 1_545
O126 H126 O36 0.98 2.39 3.146(14) 133.9 1_445
O126 H126 O37 0.98 2.16 2.783(16) 119.7 1_445
O132 H13E O123 0.98 2.18 3.151(10) 173.4 .
O133 H133 O142 0.98 1.83 2.804(9) 169.6 .
O136 H136 O37 0.98 2.16 3.064(18) 153.0 1_445
O142 H142 O13 0.98 2.46 3.106(8) 123.5 1_545
O143 H143 O13 0.98 1.84 2.728(7) 149.3 1_545
O143 H143 O12 0.98 2.62 3.183(9) 116.4 1_545
O146 H146 O19 0.98 1.60 2.407(9) 135.9 .
O152 H152 O12 0.98 2.24 2.800(8) 115.4 1_545
O152 H152 O3 0.98 2.44 3.320(8) 149.1 1_545
O153 H153 O3 0.98 1.70 2.671(8) 169.9 1_545
O156 H156 O18 0.98 1.77 2.738(10) 170.3 .

loop_
_geom_torsion_atom_site_label_1
_geom_torsion_atom_site_label_2
_geom_torsion_atom_site_label_3
_geom_torsion_atom_site_label_4
_geom_torsion
_geom_torsion_site_symmetry_1
O83 Na1 O32 C32 33.6(11) .
O33 Na1 O32 C32 3.3(5) .
O82 Na1 O32 C32 -169.7(4) .
O2 Na1 O32 C32 -83.6(5) 1_545
O132 Na1 O32 C32 93.5(5) 1_565
C83 Na1 O32 C32 -132.9(13) .
C33 Na1 O32 C32 17.9(4) .
O83 Na1 O33 C33 -145.1(4) .
O82 Na1 O33 C33 -175.4(8) .
O32 Na1 O33 C33 26.7(4) .
O2 Na1 O33 C33 123.2(4) 1_545
O132 Na1 O33 C33 -59.0(4) 1_565
C83 Na1 O33 C33 -160.5(4) .
O7 Na2 O52 C52 -117.2(7) .
O8 Na2 O52 C52 164.0(7) .
O9 Na2 O52 C52 -109(5) .
O22 Na2 O52 C52 -36.7(7) 1_556
O113 Na2 O52 C52 69.7(6) 1_565
O83 Na1 O82 C82 3.8(4) .
O33 Na1 O82 C82 35.5(11) .
O32 Na1 O82 C82 -169.6(4) .
O2 Na1 O82 C82 97.5(5) 1_545
O132 Na1 O82 C82 -79.7(5) 1_565
C83 Na1 O82 C82 17.8(4) .
C33 Na1 O82 C82 -132.7(13) .
O33 Na1 O83 C83 -146.0(4) .
O82 Na1 O83 C83 25.7(4) .
O32 Na1 O83 C83 -174.8(8) .
O2 Na1 O83 C83 -57.2(4) 1_545
O132 Na1 O83 C83 125.3(4) 1_565
C33 Na1 O83 C83 -161.6(4) .
C5 O1 C1 O74 58.3(8) .
C5 O1 C1 C2 -60.6(7) .
C74 O74 C1 O1 104.0(7) .
C74 O74 C1 C2 -136.5(6) .
Na1 O2 C2 C3 -146.1(5) 1_565
Na1 O2 C2 C1 87.8(6) 1_565
O1 C1 C2 O2 -179.1(6) .
O74 C1 C2 O2 60.3(8) .
O1 C1 C2 C3 53.5(8) .
O74 C1 C2 C3 -67.0(8) .
O2 C2 C3 O3 62.3(8) .
C1 C2 C3 O3 -172.3(6) .
O2 C2 C3 C4 -177.7(6) .
C1 C2 C3 C4 -52.3(8) .
C11 O4 C4 C5 -114.4(7) .
C11 O4 C4 C3 125.8(6) .
O3 C3 C4 O4 -66.3(7) .
C2 C3 C4 O4 175.3(6) .
O3 C3 C4 C5 174.1(6) .
C2 C3 C4 C5 55.7(8) .
C1 O1 C5 C4 63.6(7) .
C1 O1 C5 C6 -173.1(6) .
O4 C4 C5 O1 -176.2(6) .
C3 C4 C5 O1 -59.3(8) .
O4 C4 C5 C6 65.4(9) .
C3 C4 C5 C6 -177.8(7) .
O1 C5 C6 O6 -57.0(9) .
C4 C5 C6 O6 61.7(10) .
C15 O11 C11 O4 63.7(8) .
C15 O11 C11 C12 -57.0(8) .
C4 O4 C11 O11 104.9(7) .
C4 O4 C11 C12 -132.2(6) .
O11 C11 C12 O12 178.8(6) .
O4 C11 C12 O12 56.5(7) .
O11 C11 C12 C13 56.9(7) .
O4 C11 C12 C13 -65.3(7) .
O12 C12 C13 O13 60.9(7) .
C11 C12 C13 O13 -179.8(5) .
O12 C12 C13 C14 -176.5(6) .
C11 C12 C13 C14 -57.2(7) .
C21 O14 C14 C13 126.7(6) .
C21 O14 C14 C15 -113.4(6) .
O13 C13 C14 O14 -59.3(7) .
C12 C13 C14 O14 178.2(5) .
O13 C13 C14 C15 -178.9(6) .
C12 C13 C14 C15 58.6(7) .
C11 O11 C15 C16 -180.0(6) .
C11 O11 C15 C14 57.3(7) .
O14 C14 C15 O11 -176.8(5) .
C13 C14 C15 O11 -58.9(7) .
O14 C14 C15 C16 65.0(8) .
C13 C14 C15 C16 -177.1(6) .
O11 C15 C16 O16 -58.0(8) .
C14 C15 C16 O16 63.1(8) .
C25 O21 C21 O14 61.0(9) .
C25 O21 C21 C22 -59.7(9) .
C14 O14 C21 O21 108.3(6) .
C14 O14 C21 C22 -130.2(6) .
Na2 O22 C22 C21 112.9(6) 1_554
Na2 O22 C22 C23 -122.1(5) 1_554
O21 C21 C22 O22 -175.9(6) .
O14 C21 C22 O22 60.9(8) .
O21 C21 C22 C23 58.1(8) .
O14 C21 C22 C23 -65.1(7) .
O22 C22 C23 O23 57.3(8) .
C21 C22 C23 O23 -176.4(6) .
O22 C22 C23 C24 177.6(6) .
C21 C22 C23 C24 -56.1(7) .
C31 O24 C24 C25 -105.1(7) .
C31 O24 C24 C23 132.9(7) .
O23 C23 C24 O24 -60.0(8) .
C22 C23 C24 O24 177.8(6) .
O23 C23 C24 C25 178.0(6) .
C22 C23 C24 C25 55.8(8) .
C21 O21 C25 C24 59.8(9) .
C21 O21 C25 C26 -178.4(8) .
O24 C24 C25 O21 -178.6(6) .
C23 C24 C25 O21 -57.3(9) .
O24 C24 C25 C26 64.4(10) .
C23 C24 C25 C26 -174.3(8) .
O21 C25 C26 O26 -66.1(11) .
C24 C25 C26 O26 54.4(12) .
C24 O24 C31 O31 113.2(7) .
C24 O24 C31 C32 -123.9(7) .
C35 O31 C31 O24 62.8(9) .
C35 O31 C31 C32 -58.5(9) .
Na1 O32 C32 C33 -32.2(7) .
Na1 O32 C32 C31 -156.2(5) .
O24 C31 C32 O32 57.4(8) .
O31 C31 C32 O32 180.0(7) .
O24 C31 C32 C33 -69.1(7) .
O31 C31 C32 C33 53.4(8) .
Na1 O33 C33 C32 -52.0(6) .
Na1 O33 C33 C34 -172.3(5) .
O32 C32 C33 O33 59.2(8) .
C31 C32 C33 O33 -176.2(6) .
O32 C32 C33 C34 -179.6(6) .
C31 C32 C33 C34 -54.9(8) .
O32 C32 C33 Na1 23.8(5) .
C31 C32 C33 Na1 148.5(5) .
O83 Na1 C33 O33 38.5(5) .
O82 Na1 C33 O33 172.5(13) .
O32 Na1 C33 O33 -146.3(5) .
O2 Na1 C33 O33 -59.0(5) 1_545
O132 Na1 C33 O33 118.0(5) 1_565
C83 Na1 C33 O33 26.8(6) .
O83 Na1 C33 C32 168.8(4) .
O33 Na1 C33 C32 130.3(6) .
O82 Na1 C33 C32 -57.2(15) .
O32 Na1 C33 C32 -16.0(4) .
O2 Na1 C33 C32 71.3(4) 1_545
O132 Na1 C33 C32 -111.7(4) 1_565
C83 Na1 C33 C32 157.1(4) .
O83 Na1 C33 C34 56.5(13) .
O33 Na1 C33 C34 18.0(11) .
O82 Na1 C33 C34 -169.5(13) .
O32 Na1 C33 C34 -128.3(13) .
O2 Na1 C33 C34 -41.0(13) 1_545
O132 Na1 C33 C34 136.0(13) 1_565
C83 Na1 C33 C34 44.8(14) .
C41 O34 C34 C33 100.4(7) .
C41 O34 C34 C35 -139.9(7) .
O33 C33 C34 O34 -60.6(8) .
C32 C33 C34 O34 179.7(6) .
Na1 C33 C34 O34 -74.3(14) .
O33 C33 C34 C35 179.5(7) .
C32 C33 C34 C35 59.8(9) .
Na1 C33 C34 C35 165.7(10) .
C31 O31 C35 C36 -178.2(10) .
C31 O31 C35 C34 60.7(9) .
O34 C34 C35 O31 -178.9(6) .
C33 C34 C35 O31 -60.0(9) .
O34 C34 C35 C36 66.7(13) .
C33 C34 C35 C36 -174.3(11) .
O31 C35 C36 O36 -60.5(12) .
C34 C35 C36 O36 55.5(14) .
C34 O34 C41 O41 102.5(7) .
C34 O34 C41 C42 -134.2(6) .
C45 O41 C41 O34 59.2(7) .
C45 O41 C41 C42 -63.5(7) .
O34 C41 C42 O42 55.0(8) .
O41 C41 C42 O42 177.3(5) .
O34 C41 C42 C43 -68.8(7) .
O41 C41 C42 C43 53.4(8) .
O42 C42 C43 O43 65.1(8) .
C41 C42 C43 O43 -171.5(6) .
O42 C42 C43 C44 -171.5(6) .
C41 C42 C43 C44 -48.1(8) .
C51 O44 C44 C43 132.4(7) .
C51 O44 C44 C45 -107.7(7) .
O43 C43 C44 O44 -65.7(7) .
C42 C43 C44 O44 169.4(6) .
O43 C43 C44 C45 175.3(6) .
C42 C43 C44 C45 50.3(8) .
C41 O41 C45 C46 -175.6(6) .
C41 O41 C45 C44 63.3(7) .
O44 C44 C45 O41 -173.0(6) .
C43 C44 C45 O41 -55.9(8) .
O44 C44 C45 C46 68.5(9) .
C43 C44 C45 C46 -174.3(7) .
O41 C45 C46 O46 74.8(9) .
C44 C45 C46 O46 -166.4(7) .
C44 O44 C51 O51 122.5(7) .
C44 O44 C51 C52 -116.0(7) .
C55 O51 C51 O44 56.2(8) .
C55 O51 C51 C52 -63.6(7) .
Na2 O52 C52 C51 -179.2(5) .
Na2 O52 C52 C53 -54.3(8) .
O44 C51 C52 O52 60.8(8) .
O51 C51 C52 O52 -178.4(6) .
O44 C51 C52 C53 -65.0(8) .
O51 C51 C52 C53 55.8(8) .
O52 C52 C53 O53 61.2(8) .
C51 C52 C53 O53 -172.4(6) .
O52 C52 C53 C54 -177.8(6) .
C51 C52 C53 C54 -51.3(8) .
C61 O54 C54 C55 -108.3(7) .
C61 O54 C54 C53 130.6(6) .
O53 C53 C54 O54 -62.0(7) .
C52 C53 C54 O54 175.0(5) .
O53 C53 C54 C55 176.8(6) .
C52 C53 C54 C55 53.8(8) .
C51 O51 C55 C54 63.9(8) .
C51 O51 C55 C56 -173.2(6) .
O54 C54 C55 O51 -178.3(6) .
C53 C54 C55 O51 -58.9(8) .
O54 C54 C55 C56 63.5(9) .
C53 C54 C55 C56 -177.2(7) .
O51 C55 C56 O56 -61.5(8) .
C54 C55 C56 O56 57.4(9) .
C54 O54 C61 O61 116.0(7) .
C54 O54 C61 C62 -122.4(7) .
C65 O61 C61 O54 64.4(8) .
C65 O61 C61 C62 -56.8(8) .
O54 C61 C62 O62 56.8(8) .
O61 C61 C62 O62 178.5(6) .
O54 C61 C62 C63 -67.5(8) .
O61 C61 C62 C63 54.2(8) .
O62 C62 C63 O63 63.0(8) .
C61 C62 C63 O63 -174.5(6) .
O62 C62 C63 C64 -178.6(6) .
C61 C62 C63 C64 -56.1(8) .
C71 O64 C64 C63 113.1(7) .
C71 O64 C64 C65 -129.1(7) .
O63 C63 C64 O64 -65.2(8) .
C62 C63 C64 O64 177.0(6) .
O63 C63 C64 C65 176.1(6) .
C62 C63 C64 C65 58.2(8) .
C61 O61 C65 C66 -177.9(7) .
C61 O61 C65 C64 60.3(8) .
O64 C64 C65 O61 -177.0(6) .
C63 C64 C65 O61 -59.1(8) .
O64 C64 C65 C66 64.8(8) .
C63 C64 C65 C66 -177.3(7) .
O61 C65 C66 O66 -57.6(9) .
C64 C65 C66 O66 62.0(9) .
C64 O64 C71 O71 108.3(7) .
C64 O64 C71 C72 -129.2(6) .
C75 O71 C71 O64 61.5(8) .
C75 O71 C71 C72 -60.9(8) .
O64 C71 C72 O72 53.5(8) .
O71 C71 C72 O72 176.8(6) .
O64 C71 C72 C73 -71.5(8) .
O71 C71 C72 C73 51.8(9) .
O72 C72 C73 O73 63.8(8) .
C71 C72 C73 O73 -172.4(6) .
O72 C72 C73 C74 -171.5(6) .
C71 C72 C73 C74 -47.7(8) .
C1 O74 C74 C73 140.2(6) .
C1 O74 C74 C75 -97.7(7) .
O73 C73 C74 O74 -60.0(8) .
C72 C73 C74 O74 175.5(6) .
O73 C73 C74 C75 177.1(6) .
C72 C73 C74 C75 52.5(8) .
C71 O71 C75 C76 -168.3(6) .
C71 O71 C75 C74 66.0(8) .
O74 C74 C75 O71 179.0(6) .
C73 C74 C75 O71 -61.3(8) .
O74 C74 C75 C76 58.8(10) .
C73 C74 C75 C76 178.5(8) .
O71 C75 C76 O76 -74.2(10) .
C74 C75 C76 O76 46.5(12) .
C154 O154 C81 O81 115.3(7) .
C154 O154 C81 C82 -123.7(7) .
C85 O81 C81 O154 62.5(8) .
C85 O81 C81 C82 -56.9(9) .
Na1 O82 C82 C83 -31.8(7) .
Na1 O82 C82 C81 -157.0(5) .
O154 C81 C82 O82 58.2(8) .
O81 C81 C82 O82 179.6(6) .
O154 C81 C82 C83 -68.2(8) .
O81 C81 C82 C83 53.2(8) .
Na1 O83 C83 C84 -171.3(5) .
Na1 O83 C83 C82 -51.1(6) .
O82 C82 C83 O83 57.4(8) .
C81 C82 C83 O83 -176.9(6) .
O82 C82 C83 C84 178.3(6) .
C81 C82 C83 C84 -56.0(8) .
O82 C82 C83 Na1 23.4(5) .
C81 C82 C83 Na1 149.1(5) .
O33 Na1 C83 O83 37.6(5) .
O82 Na1 C83 O83 -147.6(5) .
O32 Na1 C83 O83 171.3(13) .
O2 Na1 C83 O83 120.8(5) 1_545
O132 Na1 C83 O83 -56.0(5) 1_565
C33 Na1 C83 O83 25.3(5) .
O83 Na1 C83 C84 19.1(11) .
O33 Na1 C83 C84 56.7(12) .
O82 Na1 C83 C84 -128.5(13) .
O32 Na1 C83 C84 -169.6(13) .
O2 Na1 C83 C84 140.0(12) 1_545
O132 Na1 C83 C84 -36.9(12) 1_565
C33 Na1 C83 C84 44.4(13) .
O83 Na1 C83 C82 131.6(6) .
O33 Na1 C83 C82 169.2(4) .
O82 Na1 C83 C82 -16.1(4) .
O32 Na1 C83 C82 -57.2(15) .
O2 Na1 C83 C82 -107.6(4) 1_545
O132 Na1 C83 C82 75.5(4) 1_565
C33 Na1 C83 C82 156.8(4) .
C91 O84 C84 C83 102.8(7) .
C91 O84 C84 C85 -137.2(7) .
O83 C83 C84 O84 -61.1(8) .
C82 C83 C84 O84 178.8(6) .
Na1 C83 C84 O84 -75.4(14) .
O83 C83 C84 C85 178.3(7) .
C82 C83 C84 C85 58.2(9) .
Na1 C83 C84 C85 164.0(9) .
C81 O81 C85 C86 -179.3(8) .
C81 O81 C85 C84 59.0(9) .
O84 C84 C85 O81 -178.2(6) .
C83 C84 C85 O81 -58.1(9) .
O84 C84 C85 C86 62.9(12) .
C83 C84 C85 C86 -177.0(9) .
O81 C85 C86 O86 -62.5(11) .
C84 C85 C86 O86 56.8(13) .
C95 O91 C91 O84 59.4(8) .
C95 O91 C91 C92 -61.4(8) .
C84 O84 C91 O91 102.4(7) .
C84 O84 C91 C92 -134.2(6) .
O91 C91 C92 O92 178.4(6) .
O84 C91 C92 O92 56.0(7) .
O91 C91 C92 C93 53.7(8) .
O84 C91 C92 C93 -68.8(7) .
O92 C92 C93 O93 66.9(8) .
C91 C92 C93 O93 -169.5(6) .
O92 C92 C93 C94 -171.1(6) .
C91 C92 C93 C94 -47.5(8) .
C101 O94 C94 C93 136.2(7) .
C101 O94 C94 C95 -101.6(8) .
O93 C93 C94 O94 -66.7(7) .
C92 C93 C94 O94 169.5(6) .
O93 C93 C94 C95 174.4(6) .
C92 C93 C94 C95 50.6(9) .
C91 O91 C95 C96 -177.7(7) .
C91 O91 C95 C94 60.3(8) .
O94 C94 C95 O91 -172.2(6) .
C93 C94 C95 O91 -55.1(9) .
O94 C94 C95 C96 69.0(9) .
C93 C94 C95 C96 -173.9(7) .
O91 C95 C96 O96 64.5(10) .
C94 C95 C96 O96 -176.2(8) .
C105 O101 C101 O94 56.9(8) .
C105 O101 C101 C102 -60.3(8) .
C94 O94 C101 O101 125.4(7) .
C94 O94 C101 C102 -114.2(7) .
O101 C101 C102 O102 179.7(6) .
O94 C101 C102 O102 60.9(8) .
O101 C101 C102 C103 54.1(7) .
O94 C101 C102 C103 -64.6(7) .
O102 C102 C103 O103 61.9(8) .
C101 C102 C103 O103 -173.5(6) .
O102 C102 C103 C104 -176.2(6) .
C101 C102 C103 C104 -51.6(8) .
C111 O104 C104 C105 -106.2(7) .
C111 O104 C104 C103 133.8(6) .
O103 C103 C104 O104 -63.5(7) .
C102 C103 C104 O104 173.9(6) .
O103 C103 C104 C105 176.6(6) .
C102 C103 C104 C105 54.0(8) .
C101 O101 C105 C104 61.1(8) .
C101 O101 C105 C106 -172.3(6) .
O104 C104 C105 O101 -174.6(5) .
C103 C104 C105 O101 -56.7(7) .
O104 C104 C105 C106 64.9(8) .
C103 C104 C105 C106 -177.2(6) .
O101 C105 C106 O106 -54.9(8) .
C104 C105 C106 O106 67.2(9) .
C115 O111 C111 O104 64.0(8) .
C115 O111 C111 C112 -56.4(8) .
C104 O104 C111 O111 111.3(7) .
C104 O104 C111 C112 -126.6(7) .
O111 C111 C112 O112 171.0(6) .
O104 C111 C112 O112 49.4(8) .
O111 C111 C112 C113 46.0(8) .
O104 C111 C112 C113 -75.6(7) .
Na2 O113 C113 C114 -75.4(7) 1_545
Na2 O113 C113 C112 47.3(8) 1_545
O112 C112 C113 O113 65.1(8) .
C111 C112 C113 O113 -169.5(6) .
O112 C112 C113 C114 -172.2(6) .
C111 C112 C113 C114 -46.7(8) .
C121 O114 C114 C113 105.3(7) .
C121 O114 C114 C115 -134.1(7) .
O113 C113 C114 O114 -63.7(8) .
C112 C113 C114 O114 174.7(6) .
O113 C113 C114 C115 176.2(6) .
C112 C113 C114 C115 54.6(8) .
C111 O111 C115 C116 -174.1(7) .
C111 O111 C115 C114 63.3(8) .
O114 C114 C115 O111 -179.8(6) .
C113 C114 C115 O111 -60.4(8) .
O114 C114 C115 C116 63.0(9) .
C113 C114 C115 C116 -177.6(7) .
O111 C115 C116 O116 -58.6(9) .
C114 C115 C116 O116 58.8(10) .
C125 O121 C121 O114 61.9(7) .
C125 O121 C121 C122 -61.0(8) .
C114 O114 C121 O121 107.8(7) .
C114 O114 C121 C122 -129.1(6) .
O121 C121 C122 O122 178.3(6) .
O114 C121 C122 O122 55.3(8) .
O121 C121 C122 C123 51.6(9) .
O114 C121 C122 C123 -71.4(8) .
O122 C122 C123 O123 62.7(9) .
C121 C122 C123 O123 -172.5(7) .
O122 C122 C123 C124 -172.4(6) .
C121 C122 C123 C124 -47.7(9) .
C131 O124 C124 C123 135.9(7) .
C131 O124 C124 C125 -103.0(7) .
O123 C123 C124 O124 -60.1(8) .
C122 C123 C124 O124 173.5(6) .
O123 C123 C124 C125 177.9(6) .
C122 C123 C124 C125 51.4(8) .
C121 O121 C125 C126 -170.6(6) .
C121 O121 C125 C124 65.1(8) .
O124 C124 C125 O121 -179.3(6) .
C123 C124 C125 O121 -59.1(8) .
O124 C124 C125 C126 62.3(9) .
C123 C124 C125 C126 -177.5(7) .
O121 C125 C126 O126 -66.7(9) .
C124 C125 C126 O126 53.1(10) .
C135 O131 C131 O124 58.8(8) .
C135 O131 C131 C132 -63.0(8) .
C124 O124 C131 O131 105.2(7) .
C124 O124 C131 C132 -132.3(7) .
Na1 O132 C132 C133 -144.6(5) 1_545
Na1 O132 C132 C131 92.3(6) 1_545
O131 C131 C132 O132 -177.5(6) .
O124 C131 C132 O132 59.8(8) .
O131 C131 C132 C133 57.2(8) .
O124 C131 C132 C133 -65.5(8) .
O132 C132 C133 O133 62.8(9) .
C131 C132 C133 O133 -173.3(7) .
O132 C132 C133 C134 -178.3(7) .
C131 C132 C133 C134 -54.4(9) .
C141 O134 C134 C135 -113.1(7) .
C141 O134 C134 C133 127.8(7) .
O133 C133 C134 O134 -64.7(9) .
C132 C133 C134 O134 176.8(6) .
O133 C133 C134 C135 176.7(7) .
C132 C133 C134 C135 58.1(9) .
C131 O131 C135 C136 -173.3(7) .
C131 O131 C135 C134 63.7(8) .
O134 C134 C135 O131 -177.1(6) .
C133 C134 C135 O131 -60.6(9) .
O134 C134 C135 C136 64.7(10) .
C133 C134 C135 C136 -178.8(8) .
O131 C135 C136 O136 -56.9(10) .
C134 C135 C136 O136 61.0(11) .
C134 O134 C141 O141 108.5(7) .
C134 O134 C141 C142 -128.4(7) .
C145 O141 C141 O134 60.8(8) .
C145 O141 C141 C142 -60.5(9) .
O134 C141 C142 O142 54.5(8) .
O141 C141 C142 O142 176.9(7) .
O134 C141 C142 C143 -64.6(7) .
O141 C141 C142 C143 57.8(9) .
O142 C142 C143 O143 65.7(7) .
C141 C142 C143 O143 -173.5(6) .
O142 C142 C143 C144 -177.4(6) .
C141 C142 C143 C144 -56.6(7) .
C151 O144 C144 C145 -116.5(6) .
C151 O144 C144 C143 125.8(6) .
O143 C143 C144 O144 -62.9(7) .
C142 C143 C144 O144 176.3(5) .
O143 C143 C144 C145 179.8(6) .
C142 C143 C144 C145 59.0(8) .
C141 O141 C145 C146 -179.0(6) .
C141 O141 C145 C144 61.3(8) .
O144 C144 C145 O141 -177.5(5) .
C143 C144 C145 O141 -60.8(8) .
O144 C144 C145 C146 68.9(9) .
C143 C144 C145 C146 -174.4(7) .
O141 C145 C146 O146 -57.2(8) .
C144 C145 C146 O146 59.3(9) .
C144 O144 C151 O151 105.9(7) .
C144 O144 C151 C152 -131.2(6) .
C155 O151 C151 O144 63.6(8) .
C155 O151 C151 C152 -58.7(8) .
O144 C151 C152 O152 55.8(8) .
O151 C151 C152 O152 179.3(6) .
O144 C151 C152 C153 -69.6(7) .
O151 C151 C152 C153 53.9(8) .
O152 C152 C153 O153 60.9(8) .
C151 C152 C153 O153 -174.0(6) .
O152 C152 C153 C154 -178.1(6) .
C151 C152 C153 C154 -53.0(8) .
C81 O154 C154 C153 131.7(7) .
C81 O154 C154 C155 -106.4(7) .
O153 C153 C154 O154 -61.0(8) .
C152 C153 C154 O154 176.3(6) .
O153 C153 C154 C155 178.2(6) .
C152 C153 C154 C155 55.6(8) .
C151 O151 C155 C156 -176.9(7) .
C151 O151 C155 C154 59.7(8) .
O154 C154 C155 O151 -177.9(6) .
C153 C154 C155 O151 -57.8(8) .
O154 C154 C155 C156 62.8(9) .
C153 C154 C155 C156 -177.1(7) .
O151 C155 C156 O156 -60.1(8) .
C154 C155 C156 O156 60.1(9) .
